data_4341325
loop_
_publ_author_name
'Rausch, Janek'
'Lorenz, Volker'
'Hrib, Cristian G.'
'Frettl\"oh, Vanessa'
'Adlung, Matthias'
'Wickleder, Claudia'
'Hilfert, Liane'
'Jones, Peter G.'
'Edelmann, Frank T.'

_publ_section_title
;
 Heterometallic europium disiloxanediolates: synthesis, structural
 diversity, and photoluminescence properties.
;
_journal_issue 21
_journal_name_full 'Inorganic chemistry'
_journal_page_first 11662
_journal_page_last 11674
_journal_paper_doi 10.1021/ic501837x
_journal_volume 53
_journal_year 2014
_chemical_formula_sum 'C96 H108 Cl Eu Li4 O15 Si6'
_chemical_formula_weight 1885.53
_chemical_name_systematic
; 
 ? 
;
_space_group_IT_number 19
_symmetry_cell_setting orthorhombic
_symmetry_space_group_name_Hall 'P 2ac 2ab'
_symmetry_space_group_name_H-M 'P 21 21 21'
_atom_sites_solution_hydrogens geom
_atom_sites_solution_primary direct
_atom_sites_solution_secondary difmap
_audit_creation_method SHELXL-97
_cell_angle_alpha 90.00
_cell_angle_beta 90.00
_cell_angle_gamma 90.00
_cell_formula_units_Z 4
_cell_length_a 14.559(3)
_cell_length_b 20.423(4)
_cell_length_c 33.688(7)
_cell_measurement_reflns_used 88908
_cell_measurement_temperature 143(2)
_cell_measurement_theta_max 29.46
_cell_measurement_theta_min 1.81
_cell_volume 10017(4)
_computing_cell_refinement 'STOE X-AREA'
_computing_data_collection 'STOE X-AREA'
_computing_data_reduction 'STOE X-RED'
_computing_molecular_graphics 'Bruker SHELXTL v4.5'
_computing_publication_material 'Bruker SHELXTL v4.5'
_computing_structure_refinement 'SHELXL-97 (Sheldrick, 1997)'
_computing_structure_solution 'SHELXS-97 (Sheldrick, 1990)'
_diffrn_ambient_temperature 143(2)
_diffrn_detector_area_resol_mean 6.67
_diffrn_measured_fraction_theta_full 0.999
_diffrn_measured_fraction_theta_max 0.999
_diffrn_measurement_device_type 'STOE IPDS 2T'
_diffrn_measurement_method 'rotation method'
_diffrn_radiation_monochromator graphite
_diffrn_radiation_source 'fine-focus sealed tube'
_diffrn_radiation_type MoK\a
_diffrn_radiation_wavelength 0.71073
_diffrn_reflns_av_R_equivalents 0.1164
_diffrn_reflns_av_sigmaI/netI 0.0843
_diffrn_reflns_limit_h_max 19
_diffrn_reflns_limit_h_min -18
_diffrn_reflns_limit_k_max 27
_diffrn_reflns_limit_k_min -27
_diffrn_reflns_limit_l_max 44
_diffrn_reflns_limit_l_min -44
_diffrn_reflns_number 110144
_diffrn_reflns_theta_full 28.00
_diffrn_reflns_theta_max 28.28
_diffrn_reflns_theta_min 1.82
_exptl_absorpt_coefficient_mu 0.783
_exptl_absorpt_correction_type none
_exptl_crystal_colour colourless
_exptl_crystal_density_diffrn 1.250
_exptl_crystal_density_method 'not measured'
_exptl_crystal_description prism
_exptl_crystal_F_000 3920
_exptl_crystal_size_max 0.40
_exptl_crystal_size_mid 0.32
_exptl_crystal_size_min 0.24
_refine_diff_density_max 0.874
_refine_diff_density_min -1.700
_refine_diff_density_rms 0.093
_refine_ls_abs_structure_details 'Flack H D (1983), Acta Cryst. A39, 876-881'
_refine_ls_abs_structure_Flack 0.124(8)
_refine_ls_extinction_method none
_refine_ls_goodness_of_fit_ref 0.993
_refine_ls_hydrogen_treatment constr
_refine_ls_matrix_type full
_refine_ls_number_parameters 1109
_refine_ls_number_reflns 24877
_refine_ls_number_restraints 0
_refine_ls_restrained_S_all 0.993
_refine_ls_R_factor_all 0.0765
_refine_ls_R_factor_gt 0.0586
_refine_ls_shift/su_max 0.006
_refine_ls_shift/su_mean 0.000
_refine_ls_structure_factor_coef Fsqd
_refine_ls_weighting_details 'calc w=1/[\s^2^(Fo^2^)+(0.0793P)^2^+0.0000P] where P=(Fo^2^+2Fc^2^)/3'
_refine_ls_weighting_scheme calc
_refine_ls_wR_factor_gt 0.1369
_refine_ls_wR_factor_ref 0.1467
_reflns_number_gt 19395
_reflns_number_total 24877
_reflns_threshold_expression >2sigma(I)
_cod_data_source_file ic501837x_si_002.cif
_cod_data_source_block ip208
_cod_depositor_comments 'Adding full bibliography for 4341323--4341328.cif.'
_cod_original_cell_volume 10017(3)
_cod_database_code 4341325

loop_
_symmetry_equiv_pos_as_xyz
'x, y, z'
'-x+1/2, -y, z+1/2'
'-x, y+1/2, -z+1/2'
'x+1/2, -y+1/2, -z'

loop_
_atom_site_label
_atom_site_type_symbol
_atom_site_fract_x
_atom_site_fract_y
_atom_site_fract_z
_atom_site_U_iso_or_equiv
_atom_site_adp_type
_atom_site_occupancy
_atom_site_symmetry_multiplicity
_atom_site_calc_flag
_atom_site_refinement_flags
Eu Eu 0.683243(19) 0.536122(11) 0.119402(7) 0.03529(7) Uani 1 1 d .
Cl Cl 0.77734(12) 0.32102(6) 0.16691(4) 0.0470(3) Uani 1 1 d .
Si1 Si 0.83942(10) 0.44912(6) 0.05072(4) 0.0305(3) Uani 1 1 d .
Si2 Si 0.82429(11) 0.59341(6) 0.03542(4) 0.0298(3) Uani 1 1 d .
Si3 Si 0.47760(10) 0.43129(6) 0.13835(4) 0.0313(3) Uani 1 1 d .
Si4 Si 0.44161(10) 0.55550(6) 0.09001(4) 0.0313(3) Uani 1 1 d .
Si5 Si 0.83476(10) 0.51212(7) 0.21042(4) 0.0336(3) Uani 1 1 d .
Si6 Si 0.74037(11) 0.64476(7) 0.20229(4) 0.0365(3) Uani 1 1 d .
O1 O 0.7997(2) 0.45973(16) 0.09470(9) 0.0320(7) Uani 1 1 d .
O2 O 0.8607(3) 0.51844(15) 0.02829(10) 0.0341(8) Uani 1 1 d .
O3 O 0.7323(2) 0.59586(15) 0.06160(10) 0.0326(7) Uani 1 1 d .
O4 O 0.5838(2) 0.45005(14) 0.14465(10) 0.0317(7) Uani 1 1 d .
O5 O 0.4237(2) 0.48293(15) 0.10943(10) 0.0341(8) Uani 1 1 d .
O6 O 0.5485(2) 0.56855(15) 0.08391(10) 0.0316(7) Uani 1 1 d .
O7 O 0.6938(3) 0.62377(15) 0.16171(9) 0.0381(8) Uani 1 1 d .
O8 O 0.8151(3) 0.58977(17) 0.21759(10) 0.0404(8) Uani 1 1 d .
O9 O 0.7665(3) 0.48014(15) 0.17875(10) 0.0336(8) Uani 1 1 d .
O10 O 0.6163(3) 0.40379(19) 0.23615(11) 0.0449(9) Uani 1 1 d .
O11 O 0.5926(4) 0.71378(18) 0.05135(12) 0.0584(13) Uani 1 1 d .
O12 O 0.5744(3) 0.59301(17) -0.00898(11) 0.0418(9) Uani 1 1 d .
O13 O 0.9882(4) 0.2396(2) 0.15321(17) 0.0684(14) Uani 1 1 d .
O14 O 0.8367(5) 0.1531(2) 0.18544(14) 0.0758(17) Uani 1 1 d .
O15 O 0.8284(4) 0.19909(18) 0.09674(11) 0.0497(10) Uani 1 1 d .
C1 C 0.7534(4) 0.4038(2) 0.01950(14) 0.0338(11) Uani 1 1 d .
C2 C 0.6720(4) 0.3811(2) 0.03507(16) 0.0385(11) Uani 1 1 d .
H2 H 0.6609 0.3852 0.0627 0.046 Uiso 1 1 calc R
C3 C 0.6055(5) 0.3521(3) 0.0109(2) 0.0516(15) Uani 1 1 d .
H3 H 0.5496 0.3368 0.0220 0.062 Uiso 1 1 calc R
C4 C 0.6212(5) 0.3460(3) -0.02873(19) 0.0525(16) Uani 1 1 d .
H4 H 0.5759 0.3262 -0.0451 0.063 Uiso 1 1 calc R
C5 C 0.7024(5) 0.3683(3) -0.04579(18) 0.0492(15) Uani 1 1 d .
H5 H 0.7132 0.3634 -0.0734 0.059 Uiso 1 1 calc R
C6 C 0.7666(4) 0.3976(2) -0.02155(16) 0.0411(12) Uani 1 1 d .
H6 H 0.8216 0.4141 -0.0330 0.049 Uiso 1 1 calc R
C7 C 0.9533(4) 0.4061(2) 0.05024(15) 0.0366(11) Uani 1 1 d .
C8 C 1.0248(4) 0.4347(3) 0.0707(2) 0.0522(15) Uani 1 1 d .
H8 H 1.0134 0.4728 0.0861 0.063 Uiso 1 1 calc R
C9 C 1.1135(5) 0.4092(4) 0.0694(2) 0.0603(18) Uani 1 1 d .
H9 H 1.1613 0.4287 0.0845 0.072 Uiso 1 1 calc R
C10 C 1.1312(4) 0.3552(3) 0.0459(2) 0.0520(15) Uani 1 1 d .
H10 H 1.1915 0.3377 0.0446 0.062 Uiso 1 1 calc R
C11 C 1.0617(5) 0.3269(3) 0.02453(19) 0.0494(15) Uani 1 1 d .
H11 H 1.0739 0.2898 0.0084 0.059 Uiso 1 1 calc R
C12 C 0.9738(4) 0.3523(3) 0.02639(18) 0.0434(13) Uani 1 1 d .
H12 H 0.9264 0.3327 0.0111 0.052 Uiso 1 1 calc R
C13 C 0.9205(4) 0.6390(2) 0.05966(15) 0.0363(11) Uani 1 1 d .
C14 C 0.9038(4) 0.6862(3) 0.08903(16) 0.0417(12) Uani 1 1 d .
H14 H 0.8427 0.6938 0.0978 0.050 Uiso 1 1 calc R
C15 C 0.9763(5) 0.7224(3) 0.10570(19) 0.0541(16) Uani 1 1 d .
H15 H 0.9640 0.7538 0.1258 0.065 Uiso 1 1 calc R
C16 C 1.0639(5) 0.7126(3) 0.09318(19) 0.0553(17) Uani 1 1 d .
H16 H 1.1125 0.7382 0.1038 0.066 Uiso 1 1 calc R
C17 C 1.0818(5) 0.6660(4) 0.0652(2) 0.0594(17) Uani 1 1 d .
H17 H 1.1433 0.6583 0.0571 0.071 Uiso 1 1 calc R
C18 C 1.0103(4) 0.6296(3) 0.04844(18) 0.0471(14) Uani 1 1 d .
H18 H 1.0241 0.5976 0.0289 0.057 Uiso 1 1 calc R
C19 C 0.8109(4) 0.6276(2) -0.01663(14) 0.0327(10) Uani 1 1 d .
C20 C 0.7971(4) 0.6934(2) -0.02308(15) 0.0371(12) Uani 1 1 d .
H20 H 0.7906 0.7216 -0.0009 0.045 Uiso 1 1 calc R
C21 C 0.7923(4) 0.7197(3) -0.06076(16) 0.0426(13) Uani 1 1 d .
H21 H 0.7828 0.7653 -0.0643 0.051 Uiso 1 1 calc R
C22 C 0.8016(5) 0.6791(3) -0.09322(17) 0.0505(15) Uani 1 1 d .
H22 H 0.7991 0.6966 -0.1193 0.061 Uiso 1 1 calc R
C23 C 0.8147(6) 0.6124(3) -0.08752(16) 0.0521(14) Uani 1 1 d .
H23 H 0.8209 0.5841 -0.1097 0.062 Uiso 1 1 calc R
C24 C 0.8187(5) 0.5874(2) -0.04965(15) 0.0414(11) Uani 1 1 d .
H24 H 0.8270 0.5416 -0.0460 0.050 Uiso 1 1 calc R
C25 C 0.4639(4) 0.3489(2) 0.11437(14) 0.0329(10) Uani 1 1 d .
C26 C 0.3816(4) 0.3311(3) 0.09664(17) 0.0456(14) Uani 1 1 d .
H26 H 0.3324 0.3617 0.0964 0.055 Uiso 1 1 calc R
C27 C 0.3682(5) 0.2691(3) 0.07890(18) 0.0485(15) Uani 1 1 d .
H27 H 0.3109 0.2578 0.0673 0.058 Uiso 1 1 calc R
C28 C 0.4399(5) 0.2258(3) 0.07890(17) 0.0476(15) Uani 1 1 d .
H28 H 0.4327 0.1843 0.0666 0.057 Uiso 1 1 calc R
C29 C 0.5223(5) 0.2415(3) 0.09642(18) 0.0479(14) Uani 1 1 d .
H29 H 0.5712 0.2107 0.0962 0.058 Uiso 1 1 calc R
C30 C 0.5346(4) 0.3019(2) 0.11445(18) 0.0409(12) Uani 1 1 d .
H30 H 0.5914 0.3117 0.1270 0.049 Uiso 1 1 calc R
C31 C 0.4093(4) 0.4310(3) 0.18614(15) 0.0372(11) Uani 1 1 d .
C32 C 0.3808(4) 0.4896(3) 0.20293(18) 0.0449(13) Uani 1 1 d .
H32 H 0.3942 0.5297 0.1899 0.054 Uiso 1 1 calc R
C33 C 0.3325(5) 0.4900(3) 0.23876(18) 0.0550(16) Uani 1 1 d .
H33 H 0.3138 0.5305 0.2501 0.066 Uiso 1 1 calc R
C34 C 0.3122(5) 0.4327(4) 0.25745(19) 0.0604(16) Uani 1 1 d .
H34 H 0.2798 0.4335 0.2819 0.072 Uiso 1 1 calc R
C35 C 0.3383(5) 0.3733(4) 0.24112(19) 0.0591(18) Uani 1 1 d .
H35 H 0.3230 0.3334 0.2540 0.071 Uiso 1 1 calc R
C36 C 0.3876(5) 0.3725(3) 0.20535(18) 0.0478(14) Uani 1 1 d .
H36 H 0.4064 0.3320 0.1942 0.057 Uiso 1 1 calc R
C37 C 0.3706(4) 0.5567(2) 0.04380(16) 0.0350(11) Uani 1 1 d .
C38 C 0.3221(6) 0.5028(3) 0.03062(19) 0.0583(17) Uani 1 1 d .
H38 H 0.3264 0.4630 0.0452 0.070 Uiso 1 1 calc R
C39 C 0.2666(6) 0.5045(3) -0.0035(2) 0.065(2) Uani 1 1 d .
H39 H 0.2354 0.4662 -0.0122 0.078 Uiso 1 1 calc R
C40 C 0.2579(5) 0.5621(3) -0.02399(18) 0.0556(16) Uani 1 1 d .
H40 H 0.2200 0.5641 -0.0469 0.067 Uiso 1 1 calc R
C41 C 0.3041(5) 0.6170(3) -0.01143(17) 0.0483(14) Uani 1 1 d .
H41 H 0.2982 0.6569 -0.0257 0.058 Uiso 1 1 calc R
C42 C 0.3588(4) 0.6142(2) 0.02186(17) 0.0406(12) Uani 1 1 d .
H42 H 0.3898 0.6527 0.0302 0.049 Uiso 1 1 calc R
C43 C 0.3911(4) 0.6178(2) 0.12452(16) 0.0361(11) Uani 1 1 d .
C44 C 0.4456(5) 0.6547(3) 0.1497(2) 0.0523(16) Uani 1 1 d .
H44 H 0.5105 0.6513 0.1478 0.063 Uiso 1 1 calc R
C45 C 0.4075(5) 0.6968(3) 0.1781(2) 0.0630(19) Uani 1 1 d .
H45 H 0.4466 0.7219 0.1948 0.076 Uiso 1 1 calc R
C46 C 0.3157(6) 0.7019(3) 0.18163(18) 0.0532(15) Uani 1 1 d .
H46 H 0.2902 0.7305 0.2010 0.064 Uiso 1 1 calc R
C47 C 0.2585(5) 0.6661(3) 0.15748(18) 0.0468(14) Uani 1 1 d .
H47 H 0.1938 0.6697 0.1601 0.056 Uiso 1 1 calc R
C48 C 0.2966(4) 0.6243(2) 0.12901(16) 0.0393(12) Uani 1 1 d .
H48 H 0.2569 0.5997 0.1123 0.047 Uiso 1 1 calc R
C49 C 0.8330(4) 0.4721(3) 0.26042(15) 0.0444(13) Uani 1 1 d .
C50 C 0.8376(6) 0.5109(4) 0.29477(18) 0.065(2) Uani 1 1 d .
H50 H 0.8346 0.5573 0.2928 0.078 Uiso 1 1 calc R
C51 C 0.8466(6) 0.4808(5) 0.3320(2) 0.085(3) Uani 1 1 d .
H51 H 0.8512 0.5072 0.3551 0.102 Uiso 1 1 calc R
C52 C 0.8488(5) 0.4137(5) 0.3355(2) 0.078(3) Uani 1 1 d .
H52 H 0.8558 0.3940 0.3608 0.093 Uiso 1 1 calc R
C53 C 0.8412(5) 0.3764(4) 0.3029(2) 0.066(2) Uani 1 1 d .
H53 H 0.8407 0.3300 0.3052 0.079 Uiso 1 1 calc R
C54 C 0.8338(4) 0.4055(3) 0.26534(17) 0.0500(15) Uani 1 1 d .
H54 H 0.8292 0.3782 0.2426 0.060 Uiso 1 1 calc R
C55 C 0.9560(4) 0.5055(2) 0.19232(15) 0.0355(11) Uani 1 1 d .
C56 C 1.0186(4) 0.4595(3) 0.20566(17) 0.0442(12) Uani 1 1 d .
H56 H 0.9995 0.4291 0.2253 0.053 Uiso 1 1 calc R
C57 C 1.1077(5) 0.4559(3) 0.19169(18) 0.0500(14) Uani 1 1 d .
H57 H 1.1485 0.4236 0.2016 0.060 Uiso 1 1 calc R
C58 C 1.1367(4) 0.4996(3) 0.16321(19) 0.0498(14) Uani 1 1 d .
H58 H 1.1982 0.4979 0.1538 0.060 Uiso 1 1 calc R
C59 C 1.0779(4) 0.5449(3) 0.14860(18) 0.0491(14) Uani 1 1 d .
H59 H 1.0984 0.5748 0.1289 0.059 Uiso 1 1 calc R
C60 C 0.9868(4) 0.5483(3) 0.16223(17) 0.0429(13) Uani 1 1 d .
H60 H 0.9458 0.5795 0.1511 0.051 Uiso 1 1 calc R
C61 C 0.8084(5) 0.7235(3) 0.19884(16) 0.0442(12) Uani 1 1 d .
C62 C 0.8891(5) 0.7329(4) 0.2187(2) 0.0630(18) Uani 1 1 d .
H62 H 0.9133 0.6979 0.2340 0.076 Uiso 1 1 calc R
C63 C 0.9374(7) 0.7917(4) 0.2172(3) 0.078(2) Uani 1 1 d .
H63 H 0.9916 0.7977 0.2325 0.093 Uiso 1 1 calc R
C64 C 0.9045(7) 0.8413(4) 0.1931(3) 0.072(2) Uani 1 1 d .
H64 H 0.9377 0.8812 0.1909 0.087 Uiso 1 1 calc R
C65 C 0.8258(7) 0.8334(3) 0.1726(2) 0.065(2) Uani 1 1 d .
H65 H 0.8036 0.8678 0.1562 0.077 Uiso 1 1 calc R
C66 C 0.7764(5) 0.7748(3) 0.17521(18) 0.0496(15) Uani 1 1 d .
H66 H 0.7207 0.7699 0.1608 0.060 Uiso 1 1 calc R
C67 C 0.6541(4) 0.6549(2) 0.24313(17) 0.0406(13) Uani 1 1 d .
C68 C 0.6735(6) 0.6881(3) 0.27751(19) 0.0637(19) Uani 1 1 d .
H68 H 0.7320 0.7080 0.2806 0.076 Uiso 1 1 calc R
C69 C 0.6082(6) 0.6934(3) 0.3086(2) 0.066(2) Uani 1 1 d .
H69 H 0.6229 0.7166 0.3322 0.079 Uiso 1 1 calc R
C70 C 0.5255(6) 0.6655(3) 0.3044(2) 0.069(2) Uani 1 1 d .
H70 H 0.4820 0.6677 0.3254 0.082 Uiso 1 1 calc R
C71 C 0.5038(6) 0.6340(4) 0.2702(2) 0.071(2) Uani 1 1 d .
H71 H 0.4440 0.6162 0.2669 0.085 Uiso 1 1 calc R
C72 C 0.5668(5) 0.6276(4) 0.2405(2) 0.0573(17) Uani 1 1 d .
H72 H 0.5505 0.6038 0.2173 0.069 Uiso 1 1 calc R
C73 C 0.6005(5) 0.3455(3) 0.26016(19) 0.0568(17) Uani 1 1 d .
H73A H 0.6585 0.3213 0.2644 0.068 Uiso 1 1 calc R
H73B H 0.5556 0.3161 0.2471 0.068 Uiso 1 1 calc R
C74 C 0.5623(7) 0.3712(5) 0.2998(2) 0.079(2) Uani 1 1 d .
H74A H 0.4944 0.3691 0.3003 0.095 Uiso 1 1 calc R
H74B H 0.5869 0.3457 0.3225 0.095 Uiso 1 1 calc R
C75 C 0.5956(7) 0.4418(4) 0.3012(2) 0.078(2) Uani 1 1 d .
H75A H 0.5546 0.4694 0.3177 0.094 Uiso 1 1 calc R
H75B H 0.6590 0.4447 0.3117 0.094 Uiso 1 1 calc R
C76 C 0.5914(5) 0.4611(3) 0.25830(17) 0.0544(15) Uani 1 1 d .
H76A H 0.5287 0.4757 0.2511 0.065 Uiso 1 1 calc R
H76B H 0.6349 0.4973 0.2528 0.065 Uiso 1 1 calc R
C77 C 0.6367(13) 0.7431(4) 0.0849(3) 0.162(8) Uani 1 1 d .
H77A H 0.6264 0.7156 0.1087 0.194 Uiso 1 1 calc R
H77B H 0.7037 0.7455 0.0801 0.194 Uiso 1 1 calc R
C78 C 0.6021(7) 0.8065(3) 0.0918(3) 0.079(2) Uani 1 1 d .
H78A H 0.6524 0.8376 0.0977 0.094 Uiso 1 1 calc R
H78B H 0.5580 0.8065 0.1142 0.094 Uiso 1 1 calc R
C79 C 0.5537(5) 0.8243(3) 0.0523(3) 0.067(2) Uani 1 1 d .
H79A H 0.4912 0.8415 0.0574 0.081 Uiso 1 1 calc R
H79B H 0.5893 0.8578 0.0376 0.081 Uiso 1 1 calc R
C80 C 0.5494(9) 0.7620(4) 0.0295(4) 0.123(5) Uani 1 1 d .
H80A H 0.4846 0.7497 0.0246 0.148 Uiso 1 1 calc R
H80B H 0.5804 0.7673 0.0036 0.148 Uiso 1 1 calc R
C81 C 0.5764(5) 0.5236(3) -0.01757(19) 0.0539(16) Uani 1 1 d .
H81A H 0.5350 0.4996 0.0007 0.065 Uiso 1 1 calc R
H81B H 0.6394 0.5062 -0.0144 0.065 Uiso 1 1 calc R
C82 C 0.5459(11) 0.5162(4) -0.0583(3) 0.119(5) Uani 1 1 d .
H82A H 0.4980 0.4819 -0.0600 0.142 Uiso 1 1 calc R
H82B H 0.5980 0.5033 -0.0754 0.142 Uiso 1 1 calc R
C83 C 0.5082(6) 0.5800(4) -0.07132(19) 0.0650(19) Uani 1 1 d .
H83A H 0.4408 0.5815 -0.0678 0.078 Uiso 1 1 calc R
H83B H 0.5232 0.5886 -0.0995 0.078 Uiso 1 1 calc R
C84 C 0.5547(5) 0.6276(3) -0.04487(17) 0.0528(15) Uani 1 1 d .
H84A H 0.6120 0.6437 -0.0572 0.063 Uiso 1 1 calc R
H84B H 0.5141 0.6654 -0.0395 0.063 Uiso 1 1 calc R
C85 C 1.0588(9) 0.1907(6) 0.1517(6) 0.158(7) Uani 1 1 d .
H85A H 1.0441 0.1569 0.1316 0.190 Uiso 1 1 calc R
H85B H 1.0662 0.1692 0.1778 0.190 Uiso 1 1 calc R
C86 C 1.1454(7) 0.2279(6) 0.1403(4) 0.107(4) Uani 1 1 d .
H86A H 1.2011 0.2049 0.1498 0.128 Uiso 1 1 calc R
H86B H 1.1495 0.2337 0.1112 0.128 Uiso 1 1 calc R
C87 C 1.1340(7) 0.2904(5) 0.1604(4) 0.103(3) Uani 1 1 d .
H87A H 1.1709 0.3253 0.1476 0.123 Uiso 1 1 calc R
H87B H 1.1508 0.2875 0.1888 0.123 Uiso 1 1 calc R
C88 C 1.0306(7) 0.3021(5) 0.1549(5) 0.139(6) Uani 1 1 d .
H88A H 1.0059 0.3277 0.1774 0.167 Uiso 1 1 calc R
H88B H 1.0190 0.3267 0.1301 0.167 Uiso 1 1 calc R
C89 C 0.8524(12) 0.0858(5) 0.1807(3) 0.144(7) Uani 1 1 d .
H89A H 0.8915 0.0784 0.1571 0.173 Uiso 1 1 calc R
H89B H 0.7932 0.0631 0.1764 0.173 Uiso 1 1 calc R
C90 C 0.8976(8) 0.0587(5) 0.2159(3) 0.105(4) Uani 1 1 d .
H90A H 0.9641 0.0521 0.2114 0.126 Uiso 1 1 calc R
H90B H 0.8693 0.0168 0.2242 0.126 Uiso 1 1 calc R
C91 C 0.8793(10) 0.1132(6) 0.2461(3) 0.120(5) Uani 1 1 d .
H91A H 0.8455 0.0958 0.2694 0.145 Uiso 1 1 calc R
H91B H 0.9378 0.1325 0.2555 0.145 Uiso 1 1 calc R
C92 C 0.8257(13) 0.1611(5) 0.2260(3) 0.142(6) Uani 1 1 d .
H92A H 0.7601 0.1560 0.2332 0.170 Uiso 1 1 calc R
H92B H 0.8457 0.2055 0.2340 0.170 Uiso 1 1 calc R
C93 C 0.8654(6) 0.1489(3) 0.0716(2) 0.070(2) Uani 1 1 d .
H93A H 0.8300 0.1078 0.0745 0.084 Uiso 1 1 calc R
H93B H 0.9304 0.1401 0.0785 0.084 Uiso 1 1 calc R
C94 C 0.8581(6) 0.1741(4) 0.0304(2) 0.066(2) Uani 1 1 d .
H94A H 0.9132 0.1998 0.0230 0.079 Uiso 1 1 calc R
H94B H 0.8504 0.1378 0.0112 0.079 Uiso 1 1 calc R
C95 C 0.7752(6) 0.2160(3) 0.03164(18) 0.0593(18) Uani 1 1 d .
H95A H 0.7184 0.1897 0.0294 0.071 Uiso 1 1 calc R
H95B H 0.7762 0.2493 0.0103 0.071 Uiso 1 1 calc R
C96 C 0.7834(5) 0.2468(3) 0.07153(17) 0.0494(15) Uani 1 1 d .
H96A H 0.8202 0.2875 0.0700 0.059 Uiso 1 1 calc R
H96B H 0.7219 0.2578 0.0821 0.059 Uiso 1 1 calc R
Li1 Li 0.8251(7) 0.4216(4) 0.1421(2) 0.0367(18) Uani 1 1 d .
Li2 Li 0.6123(8) 0.6187(4) 0.0446(3) 0.041(2) Uani 1 1 d .
Li3 Li 0.6650(6) 0.4158(4) 0.1846(3) 0.038(2) Uani 1 1 d .
Li4 Li 0.8553(8) 0.2260(5) 0.1499(3) 0.051(3) Uani 1 1 d .

loop_
_atom_site_aniso_label
_atom_site_aniso_U_11
_atom_site_aniso_U_22
_atom_site_aniso_U_33
_atom_site_aniso_U_23
_atom_site_aniso_U_13
_atom_site_aniso_U_12
Eu 0.03754(13) 0.03307(10) 0.03525(11) 0.00046(10) -0.00018(12) 0.00009(11)
Cl 0.0592(9) 0.0350(6) 0.0469(7) 0.0051(5) 0.0032(7) 0.0088(6)
Si1 0.0337(8) 0.0260(6) 0.0317(6) 0.0006(4) 0.0035(6) 0.0015(5)
Si2 0.0334(7) 0.0269(5) 0.0292(6) 0.0026(4) 0.0032(6) -0.0002(6)
Si3 0.0322(8) 0.0287(6) 0.0331(6) 0.0037(5) -0.0003(6) -0.0030(5)
Si4 0.0293(7) 0.0294(6) 0.0351(7) 0.0032(5) -0.0042(6) -0.0002(5)
Si5 0.0319(8) 0.0380(6) 0.0309(6) 0.0019(5) -0.0047(6) -0.0007(5)
Si6 0.0407(9) 0.0331(6) 0.0357(7) -0.0071(5) -0.0014(7) -0.0009(6)
O1 0.035(2) 0.0300(14) 0.0306(15) 0.0058(13) -0.0018(14) 0.0006(15)
O2 0.038(2) 0.0299(16) 0.0339(17) 0.0000(12) 0.0081(15) 0.0008(14)
O3 0.0342(19) 0.0273(15) 0.0364(17) -0.0002(13) 0.0000(16) 0.0020(14)
O4 0.0315(19) 0.0265(16) 0.0371(17) 0.0030(12) -0.0029(15) 0.0006(13)
O5 0.0317(19) 0.0297(16) 0.0409(19) 0.0051(13) -0.0028(15) -0.0026(13)
O6 0.0304(19) 0.0291(15) 0.0353(17) 0.0075(13) -0.0011(15) 0.0011(14)
O7 0.052(2) 0.0334(16) 0.0291(16) -0.0088(12) 0.0001(18) 0.0012(16)
O8 0.039(2) 0.0453(18) 0.0371(18) -0.0128(14) -0.0029(19) 0.0002(19)
O9 0.034(2) 0.0350(18) 0.0322(16) -0.0009(13) -0.0010(15) -0.0035(14)
O10 0.054(3) 0.045(2) 0.0356(19) 0.0107(15) 0.0030(19) 0.0048(19)
O11 0.094(4) 0.0326(18) 0.049(2) 0.0050(17) -0.006(2) 0.018(2)
O12 0.051(3) 0.0373(18) 0.0370(19) 0.0061(15) -0.0041(18) 0.0006(17)
O13 0.057(3) 0.054(3) 0.094(4) -0.006(2) -0.004(3) 0.007(2)
O14 0.128(5) 0.049(2) 0.050(2) 0.0164(19) -0.006(3) 0.017(3)
O15 0.064(3) 0.046(2) 0.039(2) 0.0019(15) -0.005(2) 0.009(2)
C1 0.043(3) 0.026(2) 0.032(2) -0.0024(17) -0.002(2) 0.006(2)
C2 0.036(3) 0.038(2) 0.041(3) 0.000(2) -0.011(3) -0.004(2)
C3 0.045(4) 0.045(3) 0.065(4) 0.003(3) -0.003(3) -0.005(3)
C4 0.062(4) 0.047(3) 0.049(3) -0.006(3) -0.013(3) -0.005(3)
C5 0.063(5) 0.042(3) 0.042(3) -0.006(2) -0.009(3) 0.002(3)
C6 0.054(4) 0.031(2) 0.039(3) 0.000(2) 0.000(3) 0.003(2)
C7 0.042(3) 0.033(2) 0.035(2) 0.0023(19) 0.009(2) 0.004(2)
C8 0.042(4) 0.056(3) 0.058(4) -0.020(3) -0.001(3) 0.008(3)
C9 0.040(4) 0.081(5) 0.060(4) -0.030(3) -0.008(3) 0.006(3)
C10 0.034(3) 0.059(3) 0.062(4) 0.000(3) -0.003(3) 0.011(3)
C11 0.051(4) 0.039(3) 0.058(4) -0.005(2) 0.007(3) 0.013(3)
C12 0.046(3) 0.033(3) 0.051(3) -0.007(2) -0.003(3) 0.006(2)
C13 0.044(3) 0.031(2) 0.034(2) 0.0083(19) -0.001(2) -0.002(2)
C14 0.043(3) 0.043(3) 0.039(3) -0.005(2) 0.001(3) -0.009(2)
C15 0.072(5) 0.041(3) 0.049(3) -0.002(2) -0.007(3) -0.011(3)
C16 0.057(4) 0.059(4) 0.050(3) 0.006(3) -0.020(3) -0.021(3)
C17 0.041(4) 0.075(4) 0.062(4) 0.006(3) -0.005(3) -0.004(3)
C18 0.044(4) 0.053(3) 0.045(3) -0.002(3) -0.004(3) -0.005(3)
C19 0.029(3) 0.031(2) 0.038(2) 0.0015(17) 0.002(2) -0.002(2)
C20 0.047(4) 0.032(2) 0.033(2) 0.0064(18) 0.004(2) 0.000(2)
C21 0.045(4) 0.044(3) 0.039(3) 0.013(2) -0.002(2) 0.006(2)
C22 0.058(4) 0.056(3) 0.037(3) 0.016(2) 0.001(3) 0.011(3)
C23 0.070(4) 0.056(3) 0.029(2) -0.002(2) -0.002(3) 0.008(4)
C24 0.051(3) 0.037(2) 0.036(2) 0.0032(18) 0.000(3) 0.006(3)
C25 0.034(3) 0.033(2) 0.031(2) 0.0044(18) 0.008(2) -0.0046(19)
C26 0.050(4) 0.035(3) 0.052(3) 0.001(2) -0.012(3) -0.003(2)
C27 0.054(4) 0.040(3) 0.052(3) 0.000(2) -0.010(3) -0.012(3)
C28 0.065(4) 0.030(2) 0.048(3) -0.005(2) 0.007(3) -0.005(3)
C29 0.058(4) 0.034(3) 0.052(3) -0.002(2) 0.007(3) 0.000(3)
C30 0.041(3) 0.029(2) 0.053(3) 0.001(2) 0.000(3) -0.003(2)
C31 0.030(3) 0.047(3) 0.035(3) 0.001(2) -0.003(2) -0.003(2)
C32 0.043(3) 0.046(3) 0.045(3) 0.004(2) 0.005(3) 0.002(2)
C33 0.049(4) 0.072(4) 0.044(3) -0.009(3) 0.010(3) -0.001(3)
C34 0.049(4) 0.087(5) 0.046(3) 0.007(3) -0.001(3) -0.007(4)
C35 0.059(5) 0.074(4) 0.044(3) 0.015(3) 0.005(3) -0.013(3)
C36 0.051(4) 0.048(3) 0.045(3) 0.008(2) 0.004(3) -0.010(3)
C37 0.032(3) 0.033(2) 0.040(3) 0.0031(19) -0.003(2) -0.0010(19)
C38 0.067(4) 0.047(3) 0.062(4) 0.009(3) -0.032(4) -0.013(3)
C39 0.073(5) 0.060(4) 0.063(4) 0.005(3) -0.030(4) -0.014(4)
C40 0.054(4) 0.070(4) 0.043(3) 0.001(3) -0.022(3) 0.006(3)
C41 0.054(4) 0.043(3) 0.047(3) 0.006(2) -0.016(3) 0.013(3)
C42 0.044(3) 0.034(2) 0.044(3) 0.003(2) -0.003(3) 0.002(2)
C43 0.036(3) 0.028(2) 0.044(3) 0.007(2) -0.007(2) -0.0013(19)
C44 0.041(3) 0.044(3) 0.071(4) -0.026(3) -0.015(3) 0.007(3)
C45 0.051(4) 0.056(4) 0.082(5) -0.028(3) -0.014(4) 0.011(3)
C46 0.064(4) 0.040(3) 0.055(3) -0.009(2) 0.003(4) 0.017(3)
C47 0.041(3) 0.048(3) 0.051(3) -0.004(2) 0.005(3) 0.007(3)
C48 0.038(3) 0.036(2) 0.044(3) 0.0014(19) 0.002(2) -0.001(2)
C49 0.035(3) 0.062(3) 0.035(2) 0.000(2) -0.006(2) -0.005(3)
C50 0.077(6) 0.082(4) 0.036(3) -0.001(3) 0.006(3) -0.019(4)
C51 0.089(7) 0.132(8) 0.035(3) 0.002(4) -0.009(4) -0.033(5)
C52 0.061(5) 0.133(8) 0.039(4) 0.033(4) -0.008(3) -0.015(5)
C53 0.045(4) 0.099(5) 0.054(4) 0.035(4) -0.006(3) -0.007(4)
C54 0.046(4) 0.066(3) 0.038(3) 0.021(2) -0.006(3) -0.003(3)
C55 0.035(3) 0.039(3) 0.032(2) -0.0001(19) -0.006(2) -0.003(2)
C56 0.041(3) 0.041(3) 0.050(3) 0.008(3) -0.006(3) 0.003(3)
C57 0.048(4) 0.047(3) 0.055(3) -0.001(3) -0.008(3) 0.009(3)
C58 0.032(3) 0.061(4) 0.056(4) -0.013(3) 0.005(3) -0.005(3)
C59 0.045(3) 0.057(4) 0.045(3) 0.000(3) -0.001(3) -0.012(3)
C60 0.043(3) 0.040(3) 0.045(3) 0.007(2) -0.003(3) -0.005(2)
C61 0.043(3) 0.047(3) 0.042(3) -0.011(2) 0.003(3) -0.001(3)
C62 0.058(5) 0.063(4) 0.068(4) -0.004(3) -0.007(4) -0.019(3)
C63 0.077(6) 0.082(5) 0.075(5) -0.010(4) -0.001(5) -0.034(5)
C64 0.080(6) 0.059(4) 0.078(5) -0.010(4) 0.022(5) -0.025(4)
C65 0.082(6) 0.045(3) 0.067(4) -0.004(3) 0.025(5) -0.004(4)
C66 0.061(4) 0.041(3) 0.047(3) -0.008(2) 0.009(3) -0.002(3)
C67 0.047(3) 0.030(2) 0.045(3) -0.002(2) 0.005(3) 0.001(2)
C68 0.079(5) 0.062(4) 0.050(3) -0.019(3) 0.015(4) -0.021(4)
C69 0.089(6) 0.064(4) 0.045(3) -0.017(3) 0.019(4) -0.009(4)
C70 0.082(6) 0.058(4) 0.066(5) -0.009(3) 0.024(4) -0.006(4)
C71 0.049(4) 0.095(6) 0.068(5) -0.019(4) 0.014(4) -0.010(4)
C72 0.046(4) 0.077(4) 0.049(3) -0.011(3) 0.001(3) 0.003(3)
C73 0.055(4) 0.068(4) 0.048(3) 0.022(3) -0.002(3) -0.003(3)
C74 0.076(6) 0.116(7) 0.045(4) 0.025(4) 0.011(4) -0.005(5)
C75 0.084(6) 0.098(6) 0.052(4) -0.006(4) 0.009(4) 0.021(5)
C76 0.066(4) 0.054(3) 0.043(3) -0.003(3) -0.005(3) 0.024(3)
C77 0.37(2) 0.040(4) 0.072(5) -0.008(4) -0.097(9) 0.046(7)
C78 0.100(7) 0.050(4) 0.085(5) -0.001(4) -0.015(5) 0.014(4)
C79 0.058(4) 0.034(3) 0.111(6) 0.007(3) -0.024(4) 0.004(3)
C80 0.154(10) 0.042(4) 0.174(10) -0.019(5) -0.119(9) 0.042(5)
C81 0.065(4) 0.044(3) 0.054(3) -0.002(3) 0.000(3) 0.002(3)
C82 0.233(14) 0.053(4) 0.070(5) -0.010(4) -0.056(7) 0.003(6)
C83 0.065(5) 0.094(5) 0.036(3) -0.002(3) -0.001(3) 0.000(4)
C84 0.059(4) 0.063(4) 0.036(3) 0.014(3) -0.004(3) 0.005(3)
C85 0.090(9) 0.104(8) 0.28(2) -0.073(10) -0.035(11) 0.035(7)
C86 0.076(7) 0.125(8) 0.120(8) -0.043(7) -0.015(6) 0.014(6)
C87 0.066(6) 0.077(6) 0.165(11) -0.015(6) 0.001(7) -0.003(5)
C88 0.060(6) 0.078(6) 0.279(18) -0.033(9) 0.011(9) -0.009(5)
C89 0.28(2) 0.072(6) 0.083(7) 0.021(5) -0.035(9) 0.031(8)
C90 0.087(7) 0.102(7) 0.126(9) 0.065(7) 0.010(7) 0.025(6)
C91 0.175(12) 0.115(8) 0.072(6) 0.046(6) -0.055(7) -0.053(8)
C92 0.286(19) 0.076(6) 0.063(5) 0.017(4) 0.023(9) 0.052(10)
C93 0.096(6) 0.055(4) 0.060(4) 0.002(3) 0.007(4) 0.023(4)
C94 0.086(6) 0.060(4) 0.051(4) -0.002(3) 0.001(4) 0.006(4)
C95 0.078(5) 0.055(4) 0.045(3) 0.002(3) -0.007(3) -0.005(3)
C96 0.053(4) 0.054(3) 0.041(3) 0.001(2) -0.005(3) 0.014(3)
Li1 0.049(5) 0.028(3) 0.033(4) 0.000(3) -0.002(4) -0.003(4)
Li2 0.058(6) 0.026(4) 0.038(5) 0.003(3) 0.004(5) 0.005(4)
Li3 0.035(5) 0.040(4) 0.040(4) 0.000(3) -0.004(4) 0.001(4)
Li4 0.062(7) 0.041(5) 0.051(6) 0.004(4) -0.007(5) 0.008(5)

loop_
_atom_type_symbol
_atom_type_description
_atom_type_scat_dispersion_real
_atom_type_scat_dispersion_imag
_atom_type_scat_source
C C 0.0033 0.0016 'International Tables Vol C Tables 4.2.6.8 and 6.1.1.4'
H H 0.0000 0.0000 'International Tables Vol C Tables 4.2.6.8 and 6.1.1.4'
Li Li -0.0003 0.0001 'International Tables Vol C Tables 4.2.6.8 and 6.1.1.4'
O O 0.0106 0.0060 'International Tables Vol C Tables 4.2.6.8 and 6.1.1.4'
Si Si 0.0817 0.0704 'International Tables Vol C Tables 4.2.6.8 and 6.1.1.4'
Cl Cl 0.1484 0.1585 'International Tables Vol C Tables 4.2.6.8 and 6.1.1.4'
Eu Eu -0.1578 3.6682 'International Tables Vol C Tables 4.2.6.8 and 6.1.1.4'

loop_
_geom_angle_atom_site_label_1
_geom_angle_atom_site_label_2
_geom_angle_atom_site_label_3
_geom_angle
O7 Eu O6 98.61(13)
O7 Eu O3 95.00(11)
O6 Eu O3 72.45(12)
O7 Eu O4 112.76(12)
O6 Eu O4 83.48(11)
O3 Eu O4 145.74(11)
O7 Eu O1 131.44(13)
O6 Eu O1 125.05(11)
O3 Eu O1 80.94(11)
O4 Eu O1 94.05(11)
O7 Eu O9 80.46(11)
O6 Eu O9 152.63(11)
O3 Eu O9 134.91(12)
O4 Eu O9 72.01(11)
O1 Eu O9 70.06(10)
O7 Eu Li2 95.71(18)
O6 Eu Li2 36.5(2)
O3 Eu Li2 36.1(2)
O4 Eu Li2 117.6(2)
O1 Eu Li2 106.93(18)
O9 Eu Li2 170.3(2)
O7 Eu Li1 112.16(17)
O6 Eu Li1 148.01(17)
O3 Eu Li1 111.78(18)
O4 Eu Li1 76.89(19)
O1 Eu Li1 34.15(17)
O9 Eu Li1 36.66(16)
Li2 Eu Li1 141.1(2)
O7 Eu Li3 99.94(17)
O6 Eu Li3 118.17(18)
O3 Eu Li3 159.75(18)
O4 Eu Li3 35.16(18)
O1 Eu Li3 78.93(17)
O9 Eu Li3 36.94(18)
Li2 Eu Li3 152.6(2)
Li1 Eu Li3 49.6(2)
O7 Eu Si6 15.85(9)
O6 Eu Si6 113.57(8)
O3 Eu Si6 104.03(8)
O4 Eu Si6 107.85(8)
O1 Eu Si6 119.19(8)
O9 Eu Si6 64.82(7)
Li2 Eu Si6 110.73(16)
Li1 Eu Si6 96.52(14)
Li3 Eu Si6 87.82(15)
Li1 Cl Li4 120.3(4)
Li1 Cl Li3 67.3(3)
Li4 Cl Li3 170.3(4)
O1 Si1 O2 112.21(18)
O1 Si1 C7 112.9(2)
O2 Si1 C7 103.5(2)
O1 Si1 C1 110.1(2)
O2 Si1 C1 107.1(2)
C7 Si1 C1 110.7(2)
O1 Si1 Li1 25.1(2)
O2 Si1 Li1 128.45(19)
C7 Si1 Li1 89.0(2)
C1 Si1 Li1 114.6(2)
O3 Si2 O2 112.31(18)
O3 Si2 C13 111.7(2)
O2 Si2 C13 106.7(2)
O3 Si2 C19 114.3(2)
O2 Si2 C19 103.97(19)
C13 Si2 C19 107.3(2)
O3 Si2 Li2 28.5(2)
O2 Si2 Li2 119.0(2)
C13 Si2 Li2 127.6(2)
C19 Si2 Li2 86.0(2)
O4 Si3 O5 112.75(18)
O4 Si3 C25 111.9(2)
O5 Si3 C25 105.7(2)
O4 Si3 C31 113.2(2)
O5 Si3 C31 104.8(2)
C25 Si3 C31 107.9(2)
O4 Si3 Li3 29.3(2)
O5 Si3 Li3 140.6(2)
C25 Si3 Li3 102.4(2)
C31 Si3 Li3 91.9(2)
O6 Si4 O5 111.00(18)
O6 Si4 C37 115.5(2)
O5 Si4 C37 104.8(2)
O6 Si4 C43 110.5(2)
O5 Si4 C43 107.7(2)
C37 Si4 C43 106.9(2)
O9 Si5 O8 112.8(2)
O9 Si5 C49 114.4(2)
O8 Si5 C49 106.8(2)
O9 Si5 C55 109.8(2)
O8 Si5 C55 106.5(2)
C49 Si5 C55 105.9(2)
O9 Si5 Li1 36.4(2)
O8 Si5 Li1 135.7(2)
C49 Si5 Li1 115.3(2)
C55 Si5 Li1 75.3(3)
O7 Si6 O8 111.61(19)
O7 Si6 C67 112.1(3)
O8 Si6 C67 106.8(2)
O7 Si6 C61 113.6(2)
O8 Si6 C61 104.6(3)
C67 Si6 C61 107.6(2)
O7 Si6 Eu 23.27(13)
O8 Si6 Eu 88.61(12)
C67 Si6 Eu 118.31(18)
C61 Si6 Eu 125.93(17)
Si1 O1 Li1 132.9(4)
Si1 O1 Eu 130.45(17)
Li1 O1 Eu 96.6(3)
Si1 O2 Si2 132.9(2)
Si2 O3 Li2 127.6(3)
Si2 O3 Eu 132.61(19)
Li2 O3 Eu 95.5(3)
Si3 O4 Li3 126.7(3)
Si3 O4 Eu 134.38(18)
Li3 O4 Eu 98.2(3)
Si3 O5 Si4 138.0(2)
Si4 O6 Li2 130.8(4)
Si4 O6 Eu 133.71(18)
Li2 O6 Eu 95.5(3)
Si6 O7 Eu 140.9(2)
Si5 O8 Si6 137.2(3)
Si5 O9 Li1 114.1(4)
Si5 O9 Li3 131.8(3)
Li1 O9 Li3 89.0(4)
Si5 O9 Eu 128.54(17)
Li1 O9 Eu 89.3(3)
Li3 O9 Eu 91.2(3)
C76 O10 C73 109.7(5)
C76 O10 Li3 117.8(4)
C73 O10 Li3 132.4(5)
C80 O11 C77 109.1(5)
C80 O11 Li2 134.9(5)
C77 O11 Li2 115.9(5)
C84 O12 C81 108.6(4)
C84 O12 Li2 134.7(4)
C81 O12 Li2 116.2(4)
C88 O13 C85 108.4(8)
C88 O13 Li4 124.1(6)
C85 O13 Li4 127.4(7)
C92 O14 C89 104.3(6)
C92 O14 Li4 122.5(6)
C89 O14 Li4 131.6(7)
C93 O15 C96 107.7(4)
C93 O15 Li4 132.9(5)
C96 O15 Li4 116.6(4)
C2 C1 C6 117.6(5)
C2 C1 Si1 121.8(4)
C6 C1 Si1 120.3(4)
C1 C2 C3 121.1(5)
C4 C3 C2 119.6(6)
C3 C4 C5 121.2(6)
C6 C5 C4 118.3(6)
C5 C6 C1 122.0(6)
C8 C7 C12 117.4(5)
C8 C7 Si1 117.7(4)
C12 C7 Si1 124.3(4)
C7 C8 C9 121.7(5)
C10 C9 C8 119.3(6)
C11 C10 C9 120.0(6)
C10 C11 C12 120.1(5)
C11 C12 C7 121.3(6)
C18 C13 C14 117.1(5)
C18 C13 Si2 121.5(4)
C14 C13 Si2 121.4(5)
C13 C14 C15 120.9(6)
C16 C15 C14 120.2(6)
C17 C16 C15 119.8(6)
C16 C17 C18 120.6(7)
C13 C18 C17 121.4(6)
C20 C19 C24 117.6(4)
C20 C19 Si2 121.3(4)
C24 C19 Si2 121.0(3)
C21 C20 C19 122.2(5)
C20 C21 C22 119.3(5)
C23 C22 C21 119.6(5)
C24 C23 C22 119.9(5)
C23 C24 C19 121.4(5)
C26 C25 C30 117.0(5)
C26 C25 Si3 120.8(4)
C30 C25 Si3 122.2(4)
C25 C26 C27 122.4(6)
C28 C27 C26 118.2(6)
C27 C28 C29 121.1(5)
C28 C29 C30 120.5(6)
C29 C30 C25 120.8(6)
C32 C31 C36 118.8(5)
C32 C31 Si3 120.1(4)
C36 C31 Si3 121.1(4)
C31 C32 C33 120.6(6)
C34 C33 C32 120.2(6)
C33 C34 C35 120.6(6)
C34 C35 C36 119.4(6)
C31 C36 C35 120.3(6)
C38 C37 C42 115.9(5)
C38 C37 Si4 122.7(4)
C42 C37 Si4 121.3(4)
C37 C38 C39 122.4(5)
C40 C39 C38 119.1(6)
C39 C40 C41 120.1(6)
C42 C41 C40 120.0(5)
C41 C42 C37 122.4(5)
C44 C43 C48 116.6(5)
C44 C43 Si4 121.7(4)
C48 C43 Si4 121.3(4)
C43 C44 C45 121.7(6)
C46 C45 C44 120.1(6)
C45 C46 C47 120.5(6)
C46 C47 C48 119.4(6)
C47 C48 C43 121.7(5)
C54 C49 C50 117.4(5)
C54 C49 Si5 122.8(4)
C50 C49 Si5 119.7(5)
C51 C50 C49 119.6(7)
C52 C51 C50 121.1(7)
C53 C52 C51 119.6(7)
C52 C53 C54 120.2(8)
C49 C54 C53 122.1(7)
C56 C55 C60 116.4(5)
C56 C55 Si5 124.3(4)
C60 C55 Si5 119.2(4)
C55 C56 C57 122.9(5)
C58 C57 C56 119.4(6)
C59 C58 C57 120.1(6)
C58 C59 C60 120.8(6)
C59 C60 C55 120.3(5)
C62 C61 C66 117.4(6)
C62 C61 Si6 122.7(5)
C66 C61 Si6 119.9(5)
C61 C62 C63 122.6(8)
C64 C63 C62 118.5(8)
C65 C64 C63 120.5(7)
C64 C65 C66 120.5(7)
C61 C66 C65 120.5(7)
C68 C67 C72 116.2(6)
C68 C67 Si6 122.4(5)
C72 C67 Si6 121.4(4)
C67 C68 C69 121.5(7)
C70 C69 C68 119.5(7)
C69 C70 C71 120.0(7)
C70 C71 C72 120.9(8)
C71 C72 C67 121.9(6)
O10 C73 C74 105.1(6)
C75 C74 C73 103.6(6)
C76 C75 C74 101.9(6)
O10 C76 C75 106.0(5)
C78 C77 O11 110.8(9)
C77 C78 C79 103.7(7)
C80 C79 C78 105.2(6)
O11 C80 C79 108.4(7)
O12 C81 C82 106.6(5)
C81 C82 C83 107.7(6)
C82 C83 C84 103.3(6)
O12 C84 C83 106.1(5)
O13 C85 C86 104.7(10)
C87 C86 C85 103.1(9)
C86 C87 C88 101.1(9)
O13 C88 C87 107.0(8)
O14 C89 C90 110.6(9)
C89 C90 C91 100.7(8)
C92 C91 C90 106.1(8)
O14 C92 C91 109.0(10)
O15 C93 C94 106.1(5)
C95 C94 C93 103.4(6)
C94 C95 C96 101.9(6)
O15 C96 C95 106.3(5)
O1 Li1 O9 102.0(4)
O1 Li1 Cl 129.4(5)
O9 Li1 Cl 100.8(4)
O1 Li1 Li3 107.8(5)
O9 Li1 Li3 46.5(3)
Cl Li1 Li3 61.3(3)
O1 Li1 Si5 115.2(3)
O9 Li1 Si5 29.58(17)
Cl Li1 Si5 106.7(3)
Li3 Li1 Si5 70.2(3)
O1 Li1 Si1 22.01(18)
O9 Li1 Si1 123.3(4)
Cl Li1 Si1 122.1(3)
Li3 Li1 Si1 125.3(4)
Si5 Li1 Si1 130.4(3)
O1 Li1 Eu 49.2(2)
O9 Li1 Eu 54.1(2)
Cl Li1 Eu 122.5(4)
Li3 Li1 Eu 67.0(3)
Si5 Li1 Eu 76.13(19)
Si1 Li1 Eu 71.23(17)
O3 Li2 O6 96.1(4)
O3 Li2 O11 109.9(5)
O6 Li2 O11 112.1(5)
O3 Li2 O12 118.1(5)
O6 Li2 O12 110.9(5)
O11 Li2 O12 109.2(5)
O3 Li2 Si2 23.83(19)
O6 Li2 Si2 117.1(4)
O11 Li2 Si2 108.4(4)
O12 Li2 Si2 98.1(4)
O3 Li2 Eu 48.4(2)
O6 Li2 Eu 48.0(2)
O11 Li2 Eu 118.3(4)
O12 Li2 Eu 132.4(4)
Si2 Li2 Eu 71.0(2)
O10 Li3 O4 117.3(5)
O10 Li3 O9 117.1(5)
O4 Li3 O9 98.4(4)
O10 Li3 Cl 110.5(4)
O4 Li3 Cl 119.7(4)
O9 Li3 Cl 90.1(4)
O10 Li3 Li1 143.6(5)
O4 Li3 Li1 98.1(4)
O9 Li3 Li1 44.5(3)
Cl Li3 Li1 51.5(2)
O10 Li3 Si3 98.2(4)
O4 Li3 Si3 24.09(18)
O9 Li3 Si3 121.8(4)
Cl Li3 Si3 120.3(3)
Li1 Li3 Si3 118.2(4)
O10 Li3 Eu 137.4(4)
O4 Li3 Eu 46.7(2)
O9 Li3 Eu 51.9(2)
Cl Li3 Eu 110.5(3)
Li1 Li3 Eu 63.4(2)
Si3 Li3 Eu 70.55(18)
O15 Li4 O14 109.3(5)
O15 Li4 O13 107.2(6)
O14 Li4 O13 102.3(5)
O15 Li4 Cl 111.8(5)
O14 Li4 Cl 115.1(6)
O13 Li4 Cl 110.5(5)

loop_
_geom_bond_atom_site_label_1
_geom_bond_atom_site_label_2
_geom_bond_distance
Eu O7 2.293(3)
Eu O6 2.391(3)
Eu O3 2.406(3)
Eu O4 2.431(3)
Eu O1 2.450(3)
Eu O9 2.603(3)
Eu Li2 3.203(9)
Eu Li1 3.214(9)
Eu Li3 3.308(9)
Eu Si6 3.6621(15)
Cl Li1 2.323(8)
Cl Li4 2.320(10)
Cl Li3 2.603(9)
Si1 O1 1.605(3)
Si1 O2 1.634(3)
Si1 C7 1.877(6)
Si1 C1 1.879(5)
Si1 Li1 3.137(8)
Si2 O3 1.604(4)
Si2 O2 1.638(3)
Si2 C13 1.870(6)
Si2 C19 1.897(5)
Si2 Li2 3.144(11)
Si3 O4 1.606(4)
Si3 O5 1.637(3)
Si3 C25 1.878(5)
Si3 C31 1.893(6)
Si3 Li3 3.158(9)
Si4 O6 1.592(4)
Si4 O5 1.641(3)
Si4 C37 1.869(6)
Si4 C43 1.874(5)
Si5 O9 1.598(4)
Si5 O8 1.629(4)
Si5 C49 1.872(6)
Si5 C55 1.873(6)
Si5 Li1 2.955(8)
Si6 O7 1.585(4)
Si6 O8 1.647(4)
Si6 C67 1.874(6)
Si6 C61 1.892(6)
O1 Li1 1.816(9)
O3 Li2 1.897(11)
O4 Li3 1.924(10)
O6 Li2 1.914(10)
O9 Li1 1.919(9)
O9 Li3 1.988(10)
O10 C76 1.435(7)
O10 C73 1.457(7)
O10 Li3 1.891(10)
O11 C80 1.380(8)
O11 C77 1.432(10)
O11 Li2 1.976(9)
O12 C84 1.429(6)
O12 C81 1.447(7)
O12 Li2 1.959(10)
O13 C88 1.420(11)
O13 C85 1.434(11)
O13 Li4 1.958(13)
O14 C92 1.386(10)
O14 C89 1.403(10)
O14 Li4 1.928(11)
O15 C93 1.435(8)
O15 C96 1.450(7)
O15 Li4 1.915(11)
C1 C2 1.376(8)
C1 C6 1.402(7)
C2 C3 1.398(8)
C3 C4 1.359(9)
C4 C5 1.390(10)
C5 C6 1.378(8)
C7 C8 1.379(8)
C7 C12 1.394(7)
C8 C9 1.393(9)
C9 C10 1.381(9)
C10 C11 1.370(9)
C11 C12 1.381(9)
C13 C18 1.375(9)
C13 C14 1.402(7)
C14 C15 1.407(9)
C15 C16 1.357(10)
C16 C17 1.364(10)
C17 C18 1.398(9)
C19 C20 1.376(6)
C19 C24 1.387(7)
C20 C21 1.380(7)
C21 C22 1.379(8)
C22 C23 1.388(8)
C23 C24 1.376(7)
C25 C26 1.387(8)
C25 C30 1.408(7)
C26 C27 1.413(8)
C27 C28 1.369(9)
C28 C29 1.375(9)
C29 C30 1.386(7)
C31 C32 1.387(8)
C31 C36 1.394(8)
C32 C33 1.397(8)
C33 C34 1.361(9)
C34 C35 1.386(10)
C35 C36 1.403(9)
C37 C38 1.382(8)
C37 C42 1.398(7)
C38 C39 1.405(9)
C39 C40 1.370(9)
C40 C41 1.373(9)
C41 C42 1.377(8)
C43 C44 1.386(7)
C43 C48 1.391(8)
C44 C45 1.399(9)
C45 C46 1.346(11)
C46 C47 1.375(9)
C47 C48 1.399(8)
C49 C54 1.372(9)
C49 C50 1.404(8)
C50 C51 1.402(10)
C51 C52 1.376(13)
C52 C53 1.342(12)
C53 C54 1.401(8)
C55 C56 1.384(8)
C55 C60 1.411(7)
C56 C57 1.381(9)
C57 C58 1.377(9)
C58 C59 1.354(9)
C59 C60 1.405(9)
C61 C62 1.365(10)
C61 C66 1.397(8)
C62 C63 1.394(10)
C63 C64 1.384(12)
C64 C65 1.349(12)
C65 C66 1.398(9)
C67 C68 1.372(8)
C67 C72 1.391(9)
C68 C69 1.419(10)
C69 C70 1.340(12)
C70 C71 1.357(11)
C71 C72 1.365(10)
C73 C74 1.539(11)
C74 C75 1.521(12)
C75 C76 1.500(9)
C77 C78 1.408(11)
C78 C79 1.549(11)
C79 C80 1.489(10)
C81 C82 1.448(10)
C82 C83 1.480(11)
C83 C84 1.482(10)
C85 C86 1.522(17)
C86 C87 1.455(13)
C87 C88 1.535(14)
C89 C90 1.463(13)
C90 C91 1.534(15)
C91 C92 1.423(15)
C93 C94 1.485(10)
C94 C95 1.481(11)
C95 C96 1.489(8)
Li1 Li3 2.739(14)

loop_
_geom_torsion_atom_site_label_1
_geom_torsion_atom_site_label_2
_geom_torsion_atom_site_label_3
_geom_torsion_atom_site_label_4
_geom_torsion
O6 Eu Si6 O7 -20.1(4)
O3 Eu Si6 O7 56.6(4)
O4 Eu Si6 O7 -110.7(4)
O1 Eu Si6 O7 143.9(4)
O9 Eu Si6 O7 -170.1(4)
Li2 Eu Si6 O7 19.3(4)
Li1 Eu Si6 O7 171.0(4)
Li3 Eu Si6 O7 -140.0(4)
O7 Eu Si6 O8 -171.5(4)
O6 Eu Si6 O8 168.39(18)
O3 Eu Si6 O8 -114.92(18)
O4 Eu Si6 O8 77.79(18)
O1 Eu Si6 O8 -27.58(18)
O9 Eu Si6 O8 18.45(17)
Li2 Eu Si6 O8 -152.2(3)
Li1 Eu Si6 O8 -0.5(2)
Li3 Eu Si6 O8 48.5(2)
O7 Eu Si6 C67 80.2(4)
O6 Eu Si6 C67 60.1(2)
O3 Eu Si6 C67 136.8(2)
O4 Eu Si6 C67 -30.5(2)
O1 Eu Si6 C67 -135.9(2)
O9 Eu Si6 C67 -89.9(2)
Li2 Eu Si6 C67 99.5(3)
Li1 Eu Si6 C67 -108.8(3)
Li3 Eu Si6 C67 -59.9(3)
O7 Eu Si6 C61 -64.4(4)
O6 Eu Si6 C61 -84.5(3)
O3 Eu Si6 C61 -7.8(3)
O4 Eu Si6 C61 -175.1(3)
O1 Eu Si6 C61 79.5(3)
O9 Eu Si6 C61 125.6(3)
Li2 Eu Si6 C61 -45.1(3)
Li1 Eu Si6 C61 106.6(3)
Li3 Eu Si6 C61 155.6(3)
O2 Si1 O1 Li1 -135.4(5)
C7 Si1 O1 Li1 -18.8(5)
C1 Si1 O1 Li1 105.4(5)
O2 Si1 O1 Eu 43.8(3)
C7 Si1 O1 Eu 160.3(2)
C1 Si1 O1 Eu -75.4(3)
Li1 Si1 O1 Eu 179.1(6)
O7 Eu O1 Si1 -113.3(2)
O6 Eu O1 Si1 36.4(3)
O3 Eu O1 Si1 -24.6(2)
O4 Eu O1 Si1 121.3(2)
O9 Eu O1 Si1 -169.5(3)
Li2 Eu O1 Si1 0.8(3)
Li1 Eu O1 Si1 -179.4(5)
Li3 Eu O1 Si1 153.2(3)
Si6 Eu O1 Si1 -125.7(2)
O7 Eu O1 Li1 66.1(3)
O6 Eu O1 Li1 -144.2(3)
O3 Eu O1 Li1 154.8(3)
O4 Eu O1 Li1 -59.4(3)
O9 Eu O1 Li1 9.8(3)
Li2 Eu O1 Li1 -179.9(4)
Li3 Eu O1 Li1 -27.5(3)
Si6 Eu O1 Li1 53.7(3)
O1 Si1 O2 Si2 -20.5(4)
C7 Si1 O2 Si2 -142.5(3)
C1 Si1 O2 Si2 100.4(3)
Li1 Si1 O2 Si2 -42.8(5)
O3 Si2 O2 Si1 -18.2(4)
C13 Si2 O2 Si1 104.5(3)
C19 Si2 O2 Si1 -142.3(3)
Li2 Si2 O2 Si1 -49.1(4)
O2 Si2 O3 Li2 -110.1(4)
C13 Si2 O3 Li2 130.0(4)
C19 Si2 O3 Li2 8.0(4)
O2 Si2 O3 Eu 40.7(3)
C13 Si2 O3 Eu -79.2(3)
C19 Si2 O3 Eu 158.8(2)
Li2 Si2 O3 Eu 150.8(5)
O7 Eu O3 Si2 110.0(3)
O6 Eu O3 Si2 -152.5(3)
O4 Eu O3 Si2 -105.0(3)
O1 Eu O3 Si2 -21.2(2)
O9 Eu O3 Si2 28.5(3)
Li2 Eu O3 Si2 -157.2(4)
Li1 Eu O3 Si2 -6.3(3)
Li3 Eu O3 Si2 -27.5(6)
Si6 Eu O3 Si2 96.8(2)
O7 Eu O3 Li2 -92.8(3)
O6 Eu O3 Li2 4.6(3)
O4 Eu O3 Li2 52.1(4)
O1 Eu O3 Li2 136.0(3)
O9 Eu O3 Li2 -174.3(3)
Li1 Eu O3 Li2 150.9(3)
Li3 Eu O3 Li2 129.6(5)
Si6 Eu O3 Li2 -106.1(3)
O5 Si3 O4 Li3 165.2(4)
C25 Si3 O4 Li3 -75.8(4)
C31 Si3 O4 Li3 46.4(4)
O5 Si3 O4 Eu -2.1(3)
C25 Si3 O4 Eu 116.9(3)
C31 Si3 O4 Eu -120.9(3)
Li3 Si3 O4 Eu -167.3(5)
O7 Eu O4 Si3 95.4(3)
O6 Eu O4 Si3 -1.2(3)
O3 Eu O4 Si3 -46.2(4)
O1 Eu O4 Si3 -126.1(3)
O9 Eu O4 Si3 166.4(3)
Li2 Eu O4 Si3 -14.6(3)
Li1 Eu O4 Si3 -155.8(3)
Li3 Eu O4 Si3 169.7(4)
Si6 Eu O4 Si3 111.5(2)
O7 Eu O4 Li3 -74.3(3)
O6 Eu O4 Li3 -170.9(3)
O3 Eu O4 Li3 144.1(3)
O1 Eu O4 Li3 64.2(3)
O9 Eu O4 Li3 -3.3(3)
Li2 Eu O4 Li3 175.7(3)
Li1 Eu O4 Li3 34.5(3)
Si6 Eu O4 Li3 -58.2(3)
O4 Si3 O5 Si4 -12.3(4)
C25 Si3 O5 Si4 -134.8(3)
C31 Si3 O5 Si4 111.3(4)
Li3 Si3 O5 Si4 -0.9(6)
O6 Si4 O5 Si3 28.2(4)
C37 Si4 O5 Si3 153.6(3)
C43 Si4 O5 Si3 -92.8(4)
O5 Si4 O6 Li2 148.4(4)
C37 Si4 O6 Li2 29.3(5)
C43 Si4 O6 Li2 -92.2(5)
O5 Si4 O6 Eu -32.9(3)
C37 Si4 O6 Eu -152.1(2)
C43 Si4 O6 Eu 86.4(3)
O7 Eu O6 Si4 -91.0(3)
O3 Eu O6 Si4 176.4(3)
O4 Eu O6 Si4 21.1(3)
O1 Eu O6 Si4 111.5(3)
O9 Eu O6 Si4 -5.2(4)
Li2 Eu O6 Si4 -179.0(4)
Li1 Eu O6 Si4 73.2(4)
Li3 Eu O6 Si4 15.2(3)
Si6 Eu O6 Si4 -85.6(3)
O7 Eu O6 Li2 88.0(3)
O3 Eu O6 Li2 -4.6(3)
O4 Eu O6 Li2 -159.9(3)
O1 Eu O6 Li2 -69.5(3)
O9 Eu O6 Li2 173.8(3)
Li1 Eu O6 Li2 -107.8(4)
Li3 Eu O6 Li2 -165.8(3)
Si6 Eu O6 Li2 93.4(3)
O8 Si6 O7 Eu 9.2(4)
C67 Si6 O7 Eu -110.6(4)
C61 Si6 O7 Eu 127.2(4)
O6 Eu O7 Si6 161.4(4)
O3 Eu O7 Si6 -125.6(4)
O4 Eu O7 Si6 74.9(4)
O1 Eu O7 Si6 -43.3(4)
O9 Eu O7 Si6 9.1(4)
Li2 Eu O7 Si6 -161.9(4)
Li1 Eu O7 Si6 -9.7(4)
Li3 Eu O7 Si6 40.7(4)
O9 Si5 O8 Si6 3.2(5)
C49 Si5 O8 Si6 -123.4(4)
C55 Si5 O8 Si6 123.8(4)
Li1 Si5 O8 Si6 38.1(6)
O7 Si6 O8 Si5 -22.0(5)
C67 Si6 O8 Si5 100.8(4)
C61 Si6 O8 Si5 -145.3(4)
Eu Si6 O8 Si5 -18.4(4)
O8 Si5 O9 Li1 137.7(3)
C49 Si5 O9 Li1 -100.0(4)
C55 Si5 O9 Li1 19.0(4)
O8 Si5 O9 Li3 -110.4(4)
C49 Si5 O9 Li3 11.9(5)
C55 Si5 O9 Li3 130.9(4)
Li1 Si5 O9 Li3 111.9(5)
O8 Si5 O9 Eu 27.9(3)
C49 Si5 O9 Eu 150.3(3)
C55 Si5 O9 Eu -90.7(3)
Li1 Si5 O9 Eu -109.7(4)
O7 Eu O9 Si5 -29.3(2)
O6 Eu O9 Si5 -119.6(3)
O3 Eu O9 Si5 58.2(3)
O4 Eu O9 Si5 -147.2(3)
O1 Eu O9 Si5 111.5(3)
Li2 Eu O9 Si5 38.0(11)
Li1 Eu O9 Si5 120.7(4)
Li3 Eu O9 Si5 -150.3(4)
Si6 Eu O9 Si5 -26.6(2)
O7 Eu O9 Li1 -150.0(3)
O6 Eu O9 Li1 119.7(4)
O3 Eu O9 Li1 -62.5(3)
O4 Eu O9 Li1 92.1(3)
O1 Eu O9 Li1 -9.2(3)
Li2 Eu O9 Li1 -82.7(11)
Li3 Eu O9 Li1 89.0(4)
Si6 Eu O9 Li1 -147.3(3)
O7 Eu O9 Li3 121.0(3)
O6 Eu O9 Li3 30.7(4)
O3 Eu O9 Li3 -151.5(3)
O4 Eu O9 Li3 3.1(3)
O1 Eu O9 Li3 -98.2(3)
Li2 Eu O9 Li3 -171.7(10)
Li1 Eu O9 Li3 -89.0(4)
Si6 Eu O9 Li3 123.7(3)
O1 Si1 C1 C2 -3.6(5)
O2 Si1 C1 C2 -125.9(4)
C7 Si1 C1 C2 121.9(4)
Li1 Si1 C1 C2 23.1(5)
O1 Si1 C1 C6 170.2(4)
O2 Si1 C1 C6 48.0(5)
C7 Si1 C1 C6 -64.2(5)
Li1 Si1 C1 C6 -163.1(4)
C6 C1 C2 C3 0.9(7)
Si1 C1 C2 C3 174.8(4)
C1 C2 C3 C4 0.1(9)
C2 C3 C4 C5 -0.2(10)
C3 C4 C5 C6 -0.7(9)
C4 C5 C6 C1 1.7(8)
C2 C1 C6 C5 -1.8(8)
Si1 C1 C6 C5 -175.9(4)
O1 Si1 C7 C8 -58.4(5)
O2 Si1 C7 C8 63.2(5)
C1 Si1 C7 C8 177.7(5)
Li1 Si1 C7 C8 -66.3(5)
O1 Si1 C7 C12 130.7(5)
O2 Si1 C7 C12 -107.7(5)
C1 Si1 C7 C12 6.8(5)
Li1 Si1 C7 C12 122.8(5)
C12 C7 C8 C9 -3.2(10)
Si1 C7 C8 C9 -174.8(6)
C7 C8 C9 C10 2.3(12)
C8 C9 C10 C11 -0.7(11)
C9 C10 C11 C12 0.0(10)
C10 C11 C12 C7 -1.0(10)
C8 C7 C12 C11 2.6(9)
Si1 C7 C12 C11 173.5(5)
O3 Si2 C13 C18 162.7(4)
O2 Si2 C13 C18 39.6(5)
C19 Si2 C13 C18 -71.4(5)
Li2 Si2 C13 C18 -169.8(4)
O3 Si2 C13 C14 -19.8(5)
O2 Si2 C13 C14 -142.9(4)
C19 Si2 C13 C14 106.2(4)
Li2 Si2 C13 C14 7.7(5)
C18 C13 C14 C15 0.7(8)
Si2 C13 C14 C15 -177.0(4)
C13 C14 C15 C16 0.7(9)
C14 C15 C16 C17 -2.1(10)
C15 C16 C17 C18 2.0(10)
C14 C13 C18 C17 -0.8(9)
Si2 C13 C18 C17 176.8(5)
C16 C17 C18 C13 -0.5(10)
O3 Si2 C19 C20 68.9(5)
O2 Si2 C19 C20 -168.3(5)
C13 Si2 C19 C20 -55.5(5)
Li2 Si2 C19 C20 72.8(5)
O3 Si2 C19 C24 -113.8(5)
O2 Si2 C19 C24 9.0(6)
C13 Si2 C19 C24 121.8(5)
Li2 Si2 C19 C24 -110.0(5)
C24 C19 C20 C21 -1.0(9)
Si2 C19 C20 C21 176.3(5)
C19 C20 C21 C22 0.1(9)
C20 C21 C22 C23 0.6(10)
C21 C22 C23 C24 -0.3(11)
C22 C23 C24 C19 -0.7(11)
C20 C19 C24 C23 1.4(10)
Si2 C19 C24 C23 -176.0(6)
O4 Si3 C25 C26 -162.3(4)
O5 Si3 C25 C26 -39.3(5)
C31 Si3 C25 C26 72.5(5)
Li3 Si3 C25 C26 168.6(4)
O4 Si3 C25 C30 19.5(5)
O5 Si3 C25 C30 142.6(4)
C31 Si3 C25 C30 -105.6(4)
Li3 Si3 C25 C30 -9.5(5)
C30 C25 C26 C27 -0.7(8)
Si3 C25 C26 C27 -178.9(5)
C25 C26 C27 C28 -0.9(9)
C26 C27 C28 C29 1.4(9)
C27 C28 C29 C30 -0.2(9)
C28 C29 C30 C25 -1.5(9)
C26 C25 C30 C29 1.9(8)
Si3 C25 C30 C29 -179.9(4)
O4 Si3 C31 C32 77.7(5)
O5 Si3 C31 C32 -45.6(5)
C25 Si3 C31 C32 -157.9(5)
Li3 Si3 C31 C32 98.4(5)
O4 Si3 C31 C36 -101.5(5)
O5 Si3 C31 C36 135.2(5)
C25 Si3 C31 C36 22.9(6)
Li3 Si3 C31 C36 -80.8(5)
C36 C31 C32 C33 1.0(9)
Si3 C31 C32 C33 -178.2(5)
C31 C32 C33 C34 -0.6(10)
C32 C33 C34 C35 -0.5(11)
C33 C34 C35 C36 1.2(11)
C32 C31 C36 C35 -0.3(9)
Si3 C31 C36 C35 178.9(5)
C34 C35 C36 C31 -0.7(10)
O6 Si4 C37 C38 118.2(6)
O5 Si4 C37 C38 -4.3(6)
C43 Si4 C37 C38 -118.4(6)
O6 Si4 C37 C42 -66.0(5)
O5 Si4 C37 C42 171.5(4)
C43 Si4 C37 C42 57.4(5)
C42 C37 C38 C39 2.1(11)
Si4 C37 C38 C39 178.0(6)
C37 C38 C39 C40 -1.8(13)
C38 C39 C40 C41 0.8(12)
C39 C40 C41 C42 -0.2(11)
C40 C41 C42 C37 0.6(10)
C38 C37 C42 C41 -1.4(9)
Si4 C37 C42 C41 -177.5(5)
O6 Si4 C43 C44 -18.6(5)
O5 Si4 C43 C44 102.7(5)
C37 Si4 C43 C44 -145.1(5)
O6 Si4 C43 C48 168.2(4)
O5 Si4 C43 C48 -70.4(5)
C37 Si4 C43 C48 41.8(5)
C48 C43 C44 C45 -0.6(9)
Si4 C43 C44 C45 -174.0(5)
C43 C44 C45 C46 0.6(11)
C44 C45 C46 C47 -0.2(11)
C45 C46 C47 C48 -0.2(9)
C46 C47 C48 C43 0.2(8)
C44 C43 C48 C47 0.2(8)
Si4 C43 C48 C47 173.7(4)
O9 Si5 C49 C54 44.7(6)
O8 Si5 C49 C54 170.3(5)
C55 Si5 C49 C54 -76.5(5)
Li1 Si5 C49 C54 4.5(6)
O9 Si5 C49 C50 -140.0(5)
O8 Si5 C49 C50 -14.4(6)
C55 Si5 C49 C50 98.8(6)
Li1 Si5 C49 C50 179.8(5)
C54 C49 C50 C51 2.6(11)
Si5 C49 C50 C51 -172.9(6)
C49 C50 C51 C52 -1.6(13)
C50 C51 C52 C53 -0.8(14)
C51 C52 C53 C54 2.0(12)
C50 C49 C54 C53 -1.5(10)
Si5 C49 C54 C53 173.9(5)
C52 C53 C54 C49 -0.8(11)
O9 Si5 C55 C56 -101.7(5)
O8 Si5 C55 C56 135.8(5)
C49 Si5 C55 C56 22.4(5)
Li1 Si5 C55 C56 -90.2(5)
O9 Si5 C55 C60 76.3(4)
O8 Si5 C55 C60 -46.2(5)
C49 Si5 C55 C60 -159.6(4)
Li1 Si5 C55 C60 87.8(4)
C60 C55 C56 C57 2.0(8)
Si5 C55 C56 C57 180.0(5)
C55 C56 C57 C58 0.0(9)
C56 C57 C58 C59 -1.1(9)
C57 C58 C59 C60 0.2(9)
C58 C59 C60 C55 1.8(9)
C56 C55 C60 C59 -2.8(8)
Si5 C55 C60 C59 179.0(4)
O7 Si6 C61 C62 -142.5(5)
O8 Si6 C61 C62 -20.5(6)
C67 Si6 C61 C62 92.8(6)
Eu Si6 C61 C62 -119.6(5)
O7 Si6 C61 C66 37.4(5)
O8 Si6 C61 C66 159.4(4)
C67 Si6 C61 C66 -87.3(5)
Eu Si6 C61 C66 60.3(5)
C66 C61 C62 C63 2.6(11)
Si6 C61 C62 C63 -177.6(6)
C61 C62 C63 C64 -3.5(13)
C62 C63 C64 C65 2.4(13)
C63 C64 C65 C66 -0.4(12)
C62 C61 C66 C65 -0.5(9)
Si6 C61 C66 C65 179.6(5)
C64 C65 C66 C61 -0.6(10)
O7 Si6 C67 C68 -163.1(5)
O8 Si6 C67 C68 74.4(6)
C61 Si6 C67 C68 -37.5(6)
Eu Si6 C67 C68 172.1(5)
O7 Si6 C67 C72 18.3(6)
O8 Si6 C67 C72 -104.2(5)
C61 Si6 C67 C72 143.9(5)
Eu Si6 C67 C72 -6.6(6)
C72 C67 C68 C69 0.7(10)
Si6 C67 C68 C69 -178.0(6)
C67 C68 C69 C70 -0.1(12)
C68 C69 C70 C71 -1.9(13)
C69 C70 C71 C72 3.2(13)
C70 C71 C72 C67 -2.5(13)
C68 C67 C72 C71 0.6(10)
Si6 C67 C72 C71 179.3(6)
C76 O10 C73 C74 0.4(7)
Li3 O10 C73 C74 178.0(6)
O10 C73 C74 C75 -22.3(8)
C73 C74 C75 C76 34.8(8)
C73 O10 C76 C75 22.3(8)
Li3 O10 C76 C75 -155.7(6)
C74 C75 C76 O10 -35.4(8)
C80 O11 C77 C78 16.7(15)
Li2 O11 C77 C78 -166.9(9)
O11 C77 C78 C79 -17.1(14)
C77 C78 C79 C80 11.6(13)
C77 O11 C80 C79 -8.2(14)
Li2 O11 C80 C79 176.5(7)
C78 C79 C80 O11 -2.2(12)
C84 O12 C81 C82 -7.1(9)
Li2 O12 C81 C82 179.8(8)
O12 C81 C82 C83 -11.1(12)
C81 C82 C83 C84 24.1(12)
C81 O12 C84 C83 22.4(7)
Li2 O12 C84 C83 -166.4(6)
C82 C83 C84 O12 -28.2(9)
C88 O13 C85 C86 -16.3(15)
Li4 O13 C85 C86 159.8(8)
O13 C85 C86 C87 35.4(15)
C85 C86 C87 C88 -38.4(14)
C85 O13 C88 C87 -7.9(16)
Li4 O13 C88 C87 175.8(9)
C86 C87 C88 O13 29.7(15)
C92 O14 C89 C90 -29.7(16)
Li4 O14 C89 C90 135.3(10)
O14 C89 C90 C91 16.7(15)
C89 C90 C91 C92 2.1(15)
C89 O14 C92 C91 30.6(16)
Li4 O14 C92 C91 -136.1(9)
C90 C91 C92 O14 -20.3(16)
C96 O15 C93 C94 11.1(9)
Li4 O15 C93 C94 -148.8(7)
O15 C93 C94 C95 -31.0(8)
C93 C94 C95 C96 37.9(7)
C93 O15 C96 C95 13.1(8)
Li4 O15 C96 C95 176.7(6)
C94 C95 C96 O15 -31.8(7)
Si1 O1 Li1 O9 166.5(3)
Eu O1 Li1 O9 -12.9(4)
Si1 O1 Li1 Cl -78.6(8)
Eu O1 Li1 Cl 102.0(6)
Si1 O1 Li1 Li3 -145.6(4)
Eu O1 Li1 Li3 35.0(3)
Si1 O1 Li1 Si5 138.5(3)
Eu O1 Li1 Si5 -40.9(4)
Eu O1 Li1 Si1 -179.3(5)
Si1 O1 Li1 Eu 179.3(5)
Si5 O9 Li1 O1 -120.6(4)
Li3 O9 Li1 O1 103.2(5)
Eu O9 Li1 O1 12.0(4)
Si5 O9 Li1 Cl 105.0(4)
Li3 O9 Li1 Cl -31.3(4)
Eu O9 Li1 Cl -122.5(3)
Si5 O9 Li1 Li3 136.2(4)
Eu O9 Li1 Li3 -91.2(3)
Li3 O9 Li1 Si5 -136.2(4)
Eu O9 Li1 Si5 132.6(2)
Si5 O9 Li1 Si1 -114.5(4)
Li3 O9 Li1 Si1 109.2(5)
Eu O9 Li1 Si1 18.0(4)
Si5 O9 Li1 Eu -132.6(2)
Li3 O9 Li1 Eu 91.2(3)
Li4 Cl Li1 O1 83.3(8)
Li3 Cl Li1 O1 -90.0(7)
Li4 Cl Li1 O9 -161.3(4)
Li3 Cl Li1 O9 25.4(4)
Li4 Cl Li1 Li3 173.3(4)
Li4 Cl Li1 Si5 -131.4(4)
Li3 Cl Li1 Si5 55.3(3)
Li4 Cl Li1 Si1 57.6(6)
Li3 Cl Li1 Si1 -115.7(5)
Li4 Cl Li1 Eu 144.6(4)
Li3 Cl Li1 Eu -28.6(3)
O9 Si5 Li1 O1 68.6(5)
O8 Si5 Li1 O1 5.8(7)
C49 Si5 Li1 O1 166.1(4)
C55 Si5 Li1 O1 -92.9(5)
O8 Si5 Li1 O9 -62.8(5)
C49 Si5 Li1 O9 97.5(4)
C55 Si5 Li1 O9 -161.5(3)
O9 Si5 Li1 Cl -82.3(4)
O8 Si5 Li1 Cl -145.1(3)
C49 Si5 Li1 Cl 15.2(5)
C55 Si5 Li1 Cl 116.2(4)
O9 Si5 Li1 Li3 -32.3(3)
O8 Si5 Li1 Li3 -95.1(4)
C49 Si5 Li1 Li3 65.2(3)
C55 Si5 Li1 Li3 166.2(3)
O9 Si5 Li1 Si1 87.7(5)
O8 Si5 Li1 Si1 24.8(7)
C49 Si5 Li1 Si1 -174.8(4)
C55 Si5 Li1 Si1 -73.9(5)
O9 Si5 Li1 Eu 37.9(2)
O8 Si5 Li1 Eu -24.9(4)
C49 Si5 Li1 Eu 135.4(2)
C55 Si5 Li1 Eu -123.6(2)
O2 Si1 Li1 O1 56.1(6)
C7 Si1 Li1 O1 162.7(5)
C1 Si1 Li1 O1 -84.9(5)
O1 Si1 Li1 O9 -15.9(4)
O2 Si1 Li1 O9 40.2(7)
C7 Si1 Li1 O9 146.8(5)
C1 Si1 Li1 O9 -100.8(5)
O1 Si1 Li1 Cl 116.6(8)
O2 Si1 Li1 Cl 172.7(3)
C7 Si1 Li1 Cl -80.7(5)
C1 Si1 Li1 Cl 31.7(5)
O1 Si1 Li1 Li3 41.2(5)
O2 Si1 Li1 Li3 97.3(4)
C7 Si1 Li1 Li3 -156.1(4)
C1 Si1 Li1 Li3 -43.7(4)
O1 Si1 Li1 Si5 -52.0(4)
O2 Si1 Li1 Si5 4.1(6)
C7 Si1 Li1 Si5 110.7(5)
C1 Si1 Li1 Si5 -136.9(4)
O1 Si1 Li1 Eu -0.5(4)
O2 Si1 Li1 Eu 55.6(3)
C7 Si1 Li1 Eu 162.2(2)
C1 Si1 Li1 Eu -85.4(2)
O7 Eu Li1 O1 -132.3(3)
O6 Eu Li1 O1 64.6(5)
O3 Eu Li1 O1 -27.0(3)
O4 Eu Li1 O1 118.2(3)
O9 Eu Li1 O1 -164.4(5)
Li2 Eu Li1 O1 0.2(5)
Li3 Eu Li1 O1 143.6(4)
Si6 Eu Li1 O1 -134.9(3)
O7 Eu Li1 O9 32.1(3)
O6 Eu Li1 O9 -131.0(3)
O3 Eu Li1 O9 137.4(2)
O4 Eu Li1 O9 -77.4(3)
O1 Eu Li1 O9 164.4(5)
Li2 Eu Li1 O9 164.6(3)
Li3 Eu Li1 O9 -52.1(3)
Si6 Eu Li1 O9 29.5(3)
O7 Eu Li1 Cl 111.3(3)
O6 Eu Li1 Cl -51.8(5)
O3 Eu Li1 Cl -143.4(3)
O4 Eu Li1 Cl 1.8(3)
O1 Eu Li1 Cl -116.4(5)
O9 Eu Li1 Cl 79.2(4)
Li2 Eu Li1 Cl -116.2(4)
Li3 Eu Li1 Cl 27.2(3)
Si6 Eu Li1 Cl 108.7(3)
O7 Eu Li1 Li3 84.2(3)
O6 Eu Li1 Li3 -79.0(4)
O3 Eu Li1 Li3 -170.5(2)
O4 Eu Li1 Li3 -25.3(2)
O1 Eu Li1 Li3 -143.6(4)
O9 Eu Li1 Li3 52.1(3)
Li2 Eu Li1 Li3 -143.4(4)
Si6 Eu Li1 Li3 81.5(2)
O7 Eu Li1 Si5 10.1(2)
O6 Eu Li1 Si5 -153.0(2)
O3 Eu Li1 Si5 115.45(16)
O4 Eu Li1 Si5 -99.38(18)
O1 Eu Li1 Si5 142.4(4)
O9 Eu Li1 Si5 -21.98(16)
Li2 Eu Li1 Si5 142.6(3)
Li3 Eu Li1 Si5 -74.0(3)
Si6 Eu Li1 Si5 7.49(17)
O7 Eu Li1 Si1 -132.01(13)
O6 Eu Li1 Si1 64.8(4)
O3 Eu Li1 Si1 -26.69(19)
O4 Eu Li1 Si1 118.48(16)
O1 Eu Li1 Si1 0.26(19)
O9 Eu Li1 Si1 -164.1(4)
Li2 Eu Li1 Si1 0.5(4)
Li3 Eu Li1 Si1 143.8(3)
Si6 Eu Li1 Si1 -134.65(11)
Si2 O3 Li2 O6 153.3(3)
Eu O3 Li2 O6 -5.5(3)
Si2 O3 Li2 O11 -90.5(5)
Eu O3 Li2 O11 110.6(4)
Si2 O3 Li2 O12 35.6(6)
Eu O3 Li2 O12 -123.2(4)
Eu O3 Li2 Si2 -158.9(4)
Si2 O3 Li2 Eu 158.9(4)
Si4 O6 Li2 O3 -175.4(3)
Eu O6 Li2 O3 5.6(3)
Si4 O6 Li2 O11 70.2(7)
Eu O6 Li2 O11 -108.8(5)
Si4 O6 Li2 O12 -52.1(6)
Eu O6 Li2 O12 128.9(4)
Si4 O6 Li2 Si2 -163.6(2)
Eu O6 Li2 Si2 17.3(4)
Si4 O6 Li2 Eu 179.0(4)
C80 O11 Li2 O3 140.7(10)
C77 O11 Li2 O3 -34.4(10)
C80 O11 Li2 O6 -113.7(11)
C77 O11 Li2 O6 71.2(10)
C80 O11 Li2 O12 9.6(13)
C77 O11 Li2 O12 -165.5(9)
C80 O11 Li2 Si2 115.5(11)
C77 O11 Li2 Si2 -59.6(9)
C80 O11 Li2 Eu -166.7(10)
C77 O11 Li2 Eu 18.2(10)
C84 O12 Li2 O3 -111.6(7)
C81 O12 Li2 O3 59.1(7)
C84 O12 Li2 O6 138.9(6)
C81 O12 Li2 O6 -50.4(7)
C84 O12 Li2 O11 14.9(10)
C81 O12 Li2 O11 -174.4(5)
C84 O12 Li2 Si2 -97.8(6)
C81 O12 Li2 Si2 72.8(5)
C84 O12 Li2 Eu -169.5(6)
C81 O12 Li2 Eu 1.2(9)
O2 Si2 Li2 O3 83.6(4)
C13 Si2 Li2 O3 -63.9(4)
C19 Si2 Li2 O3 -172.7(4)
O3 Si2 Li2 O6 -30.1(3)
O2 Si2 Li2 O6 53.4(5)
C13 Si2 Li2 O6 -94.0(4)
C19 Si2 Li2 O6 157.2(4)
O3 Si2 Li2 O11 97.8(6)
O2 Si2 Li2 O11 -178.6(3)
C13 Si2 Li2 O11 33.9(5)
C19 Si2 Li2 O11 -74.8(4)
O3 Si2 Li2 O12 -148.7(6)
O2 Si2 Li2 O12 -65.2(4)
C13 Si2 Li2 O12 147.3(3)
C19 Si2 Li2 O12 38.6(3)
O3 Si2 Li2 Eu -16.6(3)
O2 Si2 Li2 Eu 67.0(2)
C13 Si2 Li2 Eu -80.5(3)
C19 Si2 Li2 Eu 170.75(19)
O7 Eu Li2 O3 90.7(3)
O6 Eu Li2 O3 -172.6(5)
O4 Eu Li2 O3 -149.9(2)
O1 Eu Li2 O3 -45.9(3)
O9 Eu Li2 O3 24.5(12)
Li1 Eu Li2 O3 -46.0(5)
Li3 Eu Li2 O3 -144.6(4)
Si6 Eu Li2 O3 85.5(3)
O7 Eu Li2 O6 -96.8(3)
O3 Eu Li2 O6 172.6(5)
O4 Eu Li2 O6 22.7(3)
O1 Eu Li2 O6 126.7(2)
O9 Eu Li2 O6 -162.9(9)
Li1 Eu Li2 O6 126.6(4)
Li3 Eu Li2 O6 28.0(6)
Si6 Eu Li2 O6 -102.0(2)
O7 Eu Li2 O11 -1.6(5)
O6 Eu Li2 O11 95.2(6)
O3 Eu Li2 O11 -92.3(6)
O4 Eu Li2 O11 117.8(5)
O1 Eu Li2 O11 -138.1(5)
O9 Eu Li2 O11 -67.7(13)
Li1 Eu Li2 O11 -138.2(4)
Li3 Eu Li2 O11 123.2(5)
Si6 Eu Li2 O11 -6.8(6)
O7 Eu Li2 O12 -176.9(6)
O6 Eu Li2 O12 -80.1(6)
O3 Eu Li2 O12 92.5(7)
O4 Eu Li2 O12 -57.5(7)
O1 Eu Li2 O12 46.6(7)
O9 Eu Li2 O12 117.0(10)
Li1 Eu Li2 O12 46.5(8)
Li3 Eu Li2 O12 -52.1(9)
Si6 Eu Li2 O12 177.9(6)
O7 Eu Li2 Si2 99.54(15)
O6 Eu Li2 Si2 -163.7(3)
O3 Eu Li2 Si2 8.87(17)
O4 Eu Li2 Si2 -141.04(12)
O1 Eu Li2 Si2 -36.99(18)
O9 Eu Li2 Si2 33.4(11)
Li1 Eu Li2 Si2 -37.1(4)
Li3 Eu Li2 Si2 -135.7(4)
Si6 Eu Li2 Si2 94.34(13)
C76 O10 Li3 O4 -67.4(7)
C73 O10 Li3 O4 115.2(7)
C76 O10 Li3 O9 49.4(7)
C73 O10 Li3 O9 -128.1(6)
C76 O10 Li3 Cl 150.5(4)
C73 O10 Li3 Cl -27.0(8)
C76 O10 Li3 Li1 98.3(8)
C73 O10 Li3 Li1 -79.1(10)
C76 O10 Li3 Si3 -82.8(5)
C73 O10 Li3 Si3 99.7(6)
C76 O10 Li3 Eu -12.7(9)
C73 O10 Li3 Eu 169.8(5)
Si3 O4 Li3 O10 -40.2(6)
Eu O4 Li3 O10 130.7(4)
Si3 O4 Li3 O9 -166.7(3)
Eu O4 Li3 O9 4.1(4)
Si3 O4 Li3 Cl 98.3(5)
Eu O4 Li3 Cl -90.8(4)
Si3 O4 Li3 Li1 148.3(3)
Eu O4 Li3 Li1 -40.8(3)
Eu O4 Li3 Si3 170.8(4)
Si3 O4 Li3 Eu -170.8(4)
Si5 O9 Li3 O10 18.2(7)
Li1 O9 Li3 O10 140.3(5)
Eu O9 Li3 O10 -130.5(5)
Si5 O9 Li3 O4 144.9(3)
Li1 O9 Li3 O4 -93.1(4)
Eu O9 Li3 O4 -3.8(3)
Si5 O9 Li3 Cl -95.0(4)
Li1 O9 Li3 Cl 27.1(3)
Eu O9 Li3 Cl 116.3(2)
Si5 O9 Li3 Li1 -122.1(5)
Eu O9 Li3 Li1 89.2(3)
Si5 O9 Li3 Si3 138.5(3)
Li1 O9 Li3 Si3 -99.4(5)
Eu O9 Li3 Si3 -10.2(4)
Si5 O9 Li3 Eu 148.7(4)
Li1 O9 Li3 Eu -89.2(3)
Li1 Cl Li3 O10 -143.2(5)
Li4 Cl Li3 O10 74(2)
Li1 Cl Li3 O4 75.7(5)
Li4 Cl Li3 O4 -67(2)
Li1 Cl Li3 O9 -24.0(3)
Li4 Cl Li3 O9 -167.0(18)
Li4 Cl Li3 Li1 -142.9(19)
Li1 Cl Li3 Si3 103.6(4)
Li4 Cl Li3 Si3 -39(2)
Li1 Cl Li3 Eu 24.8(3)
Li4 Cl Li3 Eu -118.2(19)
O1 Li1 Li3 O10 -163.2(7)
O9 Li1 Li3 O10 -73.4(8)
Cl Li1 Li3 O10 71.0(7)
Si5 Li1 Li3 O10 -52.2(7)
Si1 Li1 Li3 O10 -178.3(6)
Eu Li1 Li3 O10 -135.1(8)
O1 Li1 Li3 O4 4.0(5)
O9 Li1 Li3 O4 93.8(4)
Cl Li1 Li3 O4 -121.8(4)
Si5 Li1 Li3 O4 115.1(3)
Si1 Li1 Li3 O4 -11.0(5)
Eu Li1 Li3 O4 32.2(3)
O1 Li1 Li3 O9 -89.8(4)
Cl Li1 Li3 O9 144.4(4)
Si5 Li1 Li3 O9 21.3(2)
Si1 Li1 Li3 O9 -104.8(4)
Eu Li1 Li3 O9 -61.6(3)
O1 Li1 Li3 Cl 125.8(4)
O9 Li1 Li3 Cl -144.4(4)
Si5 Li1 Li3 Cl -123.2(3)
Si1 Li1 Li3 Cl 110.7(4)
Eu Li1 Li3 Cl 153.9(3)
O1 Li1 Li3 Si3 18.1(5)
O9 Li1 Li3 Si3 107.9(4)
Cl Li1 Li3 Si3 -107.7(3)
Si5 Li1 Li3 Si3 129.1(3)
Si1 Li1 Li3 Si3 3.0(5)
Eu Li1 Li3 Si3 46.2(3)
O1 Li1 Li3 Eu -28.2(3)
O9 Li1 Li3 Eu 61.6(3)
Cl Li1 Li3 Eu -153.9(3)
Si5 Li1 Li3 Eu 82.91(15)
Si1 Li1 Li3 Eu -43.2(3)
O4 Si3 Li3 O10 144.6(6)
O5 Si3 Li3 O10 122.8(4)
C25 Si3 Li3 O10 -102.5(3)
C31 Si3 Li3 O10 6.3(4)
O5 Si3 Li3 O4 -21.8(6)
C25 Si3 Li3 O4 112.9(4)
C31 Si3 Li3 O4 -138.3(4)
O4 Si3 Li3 O9 15.5(3)
O5 Si3 Li3 O9 -6.3(7)
C25 Si3 Li3 O9 128.4(4)
C31 Si3 Li3 O9 -122.8(4)
O4 Si3 Li3 Cl -95.8(5)
O5 Si3 Li3 Cl -117.6(4)
C25 Si3 Li3 Cl 17.1(4)
C31 Si3 Li3 Cl 125.9(4)
O4 Si3 Li3 Li1 -36.2(3)
O5 Si3 Li3 Li1 -58.0(5)
C25 Si3 Li3 Li1 76.8(4)
C31 Si3 Li3 Li1 -174.4(4)
O4 Si3 Li3 Eu 7.1(3)
O5 Si3 Li3 Eu -14.8(4)
C25 Si3 Li3 Eu 119.98(18)
C31 Si3 Li3 Eu -131.2(2)
O7 Eu Li3 O10 31.0(7)
O6 Eu Li3 O10 -74.4(6)
O3 Eu Li3 O10 168.0(4)
O4 Eu Li3 O10 -84.7(7)
O1 Eu Li3 O10 161.6(6)
O9 Eu Li3 O10 90.1(6)
Li2 Eu Li3 O10 -92.9(7)
Li1 Eu Li3 O10 141.7(7)
Si6 Eu Li3 O10 41.3(6)
O7 Eu Li3 O4 115.7(3)
O6 Eu Li3 O4 10.2(3)
O3 Eu Li3 O4 -107.4(5)
O1 Eu Li3 O4 -113.8(3)
O9 Eu Li3 O4 174.8(5)
Li2 Eu Li3 O4 -8.2(6)
Li1 Eu Li3 O4 -133.6(4)
Si6 Eu Li3 O4 125.9(3)
O7 Eu Li3 O9 -59.1(3)
O6 Eu Li3 O9 -164.6(2)
O3 Eu Li3 O9 77.8(6)
O4 Eu Li3 O9 -174.8(5)
O1 Eu Li3 O9 71.4(2)
Li2 Eu Li3 O9 177.0(4)
Li1 Eu Li3 O9 51.6(3)
Si6 Eu Li3 O9 -48.9(2)
O7 Eu Li3 Cl -132.2(3)
O6 Eu Li3 Cl 122.3(3)
O3 Eu Li3 Cl 4.7(7)
O4 Eu Li3 Cl 112.1(4)
O1 Eu Li3 Cl -1.7(3)
O9 Eu Li3 Cl -73.1(3)
Li2 Eu Li3 Cl 103.9(5)
Li1 Eu Li3 Cl -21.5(2)
Si6 Eu Li3 Cl -122.0(3)
O7 Eu Li3 Li1 -110.7(3)
O6 Eu Li3 Li1 143.9(2)
O3 Eu Li3 Li1 26.2(6)
O4 Eu Li3 Li1 133.6(4)
O1 Eu Li3 Li1 19.9(2)
O9 Eu Li3 Li1 -51.6(3)
Li2 Eu Li3 Li1 125.4(5)
Si6 Eu Li3 Li1 -100.5(2)
O7 Eu Li3 Si3 111.73(15)
O6 Eu Li3 Si3 6.3(2)
O3 Eu Li3 Si3 -111.3(5)
O4 Eu Li3 Si3 -3.95(17)
O1 Eu Li3 Si3 -117.70(15)
O9 Eu Li3 Si3 170.9(3)
Li2 Eu Li3 Si3 -12.2(5)
Li1 Eu Li3 Si3 -137.6(3)
Si6 Eu Li3 Si3 121.98(13)
C93 O15 Li4 O14 -58.8(10)
C96 O15 Li4 O14 142.7(6)
C93 O15 Li4 O13 51.3(9)
C96 O15 Li4 O13 -107.2(6)
C93 O15 Li4 Cl 172.5(6)
C96 O15 Li4 Cl 14.0(8)
C92 O14 Li4 O15 -161.7(11)
C89 O14 Li4 O15 35.7(14)
C92 O14 Li4 O13 85.0(12)
C89 O14 Li4 O13 -77.6(12)
C92 O14 Li4 Cl -34.9(13)
C89 O14 Li4 Cl 162.5(10)
C88 O13 Li4 O15 106.1(11)
C85 O13 Li4 O15 -69.5(12)
C88 O13 Li4 O14 -139.0(10)
C85 O13 Li4 O14 45.4(12)
C88 O13 Li4 Cl -15.9(12)
C85 O13 Li4 Cl 168.5(11)
Li1 Cl Li4 O15 -74.9(6)
Li3 Cl Li4 O15 65(2)
Li1 Cl Li4 O14 159.6(5)
Li3 Cl Li4 O14 -60(2)
Li1 Cl Li4 O13 44.4(6)
Li3 Cl Li4 O13 -175.7(16)
